data_4106022
loop_
_publ_author_name
'Nir Pour'
'Yossi Gofer'
'Dan T. Major'
'Doron Aurbach'

_publ_section_title
;
 Structural Analysis of Electrolyte Solutions for Rechargeable Mg
 Batteries by Stereoscopic Means and DFT Calculations
;
_journal_name_full 'Journal of the American Chemical Society'
_journal_page_first 6270
_journal_page_last 6278
_journal_paper_doi 10.1021/ja1098512
_journal_volume 133
_journal_year 2011
_chemical_formula_moiety 'C24 H48 Cl3 Mg2 O6, C24 H20 Al'
_chemical_formula_sum 'C48 H68 Al Cl3 Mg2 O6'
_chemical_formula_weight 922.97
_chemical_name_systematic
; 
 ? 
;
_space_group_IT_number 14
_symmetry_cell_setting monoclinic
_symmetry_space_group_name_Hall '-P 2ybc'
_symmetry_space_group_name_H-M 'P 1 21/c 1'
_atom_sites_solution_hydrogens geom
_atom_sites_solution_primary direct
_atom_sites_solution_secondary difmap
_audit_creation_method SHELXL-97
_cell_angle_alpha 90.00
_cell_angle_beta 111.126(2)
_cell_angle_gamma 90.00
_cell_formula_units_Z 8
_cell_length_a 16.5236(9)
_cell_length_b 16.3584(10)
_cell_length_c 39.2632(19)
_cell_measurement_reflns_used 54373
_cell_measurement_temperature 100(2)
_cell_measurement_theta_max 26.37
_cell_measurement_theta_min 2.55
_cell_volume 9899.5(10)
_computing_cell_refinement 'Bruker Apex2'
_computing_data_collection 'Bruker Apex2'
_computing_data_reduction 'Bruker Apex2'
_computing_structure_refinement 'SHELXL-97 (Sheldrick, 1997)'
_computing_structure_solution 'SHELXS-97 (Sheldrick, 1990)'
_diffrn_ambient_temperature 100(2)
_diffrn_measured_fraction_theta_full 0.976
_diffrn_measured_fraction_theta_max 0.976
_diffrn_measurement_device_type 'Bruker KappaApex2 CCD'
_diffrn_measurement_method 'phi and omega scans'
_diffrn_radiation_monochromator graphite
_diffrn_radiation_source 'fine-focus sealed tube'
_diffrn_radiation_type MoK\a
_diffrn_radiation_wavelength 0.71073
_diffrn_reflns_av_R_equivalents 0.0479
_diffrn_reflns_av_sigmaI/netI 0.0702
_diffrn_reflns_limit_h_max 20
_diffrn_reflns_limit_h_min -20
_diffrn_reflns_limit_k_max 13
_diffrn_reflns_limit_k_min -20
_diffrn_reflns_limit_l_max 40
_diffrn_reflns_limit_l_min -49
_diffrn_reflns_number 54373
_diffrn_reflns_theta_full 26.37
_diffrn_reflns_theta_max 26.37
_diffrn_reflns_theta_min 2.55
_exptl_absorpt_coefficient_mu 0.273
_exptl_absorpt_correction_T_max 0.9423
_exptl_absorpt_correction_T_min 0.9274
_exptl_absorpt_correction_type numerical
_exptl_absorpt_process_details 'Bruker Apex2'
_exptl_crystal_colour colourless
_exptl_crystal_density_diffrn 1.239
_exptl_crystal_description prism
_exptl_crystal_F_000 3936
_exptl_crystal_size_max 0.28
_exptl_crystal_size_mid 0.22
_exptl_crystal_size_min 0.22
_refine_diff_density_max 1.865
_refine_diff_density_min -0.593
_refine_diff_density_rms 0.098
_refine_ls_extinction_method none
_refine_ls_goodness_of_fit_ref 1.069
_refine_ls_hydrogen_treatment constr
_refine_ls_matrix_type full
_refine_ls_number_parameters 1088
_refine_ls_number_reflns 19768
_refine_ls_number_restraints 388
_refine_ls_restrained_S_all 1.062
_refine_ls_R_factor_all 0.1164
_refine_ls_R_factor_gt 0.0855
_refine_ls_shift/su_max 0.000
_refine_ls_shift/su_mean 0.000
_refine_ls_structure_factor_coef Fsqd
_refine_ls_weighting_details 'calc w=1/[\s^2^(Fo^2^)+(0.0751P)^2^+43.6341P] where P=(Fo^2^+2Fc^2^)/3'
_refine_ls_weighting_scheme calc
_refine_ls_wR_factor_gt 0.2093
_refine_ls_wR_factor_ref 0.2259
_reflns_number_gt 14150
_reflns_number_total 19768
_reflns_threshold_expression >2sigma(I)
_cod_data_source_file ja1098512_si_002.cif
_cod_data_source_block go1a
_cod_database_code 4106022

loop_
_symmetry_equiv_pos_as_xyz
'x, y, z'
'-x, y+1/2, -z+1/2'
'-x, -y, -z'
'x, -y-1/2, z-1/2'

loop_
_atom_site_label
_atom_site_type_symbol
_atom_site_fract_x
_atom_site_fract_y
_atom_site_fract_z
_atom_site_U_iso_or_equiv
_atom_site_adp_type
_atom_site_occupancy
_atom_site_symmetry_multiplicity
_atom_site_calc_flag
_atom_site_refinement_flags
_atom_site_disorder_assembly
_atom_site_disorder_group
Cl1 Cl 0.32956(7) -0.16332(6) -0.11222(3) 0.0202(2) Uani 1 1 d . . .
Cl2 Cl 0.33777(7) -0.24607(6) -0.03154(3) 0.0192(2) Uani 1 1 d . . .
Cl3 Cl 0.18388(7) -0.30473(7) -0.11133(3) 0.0255(3) Uani 1 1 d . . .
Mg1 Mg 0.22223(9) -0.17031(9) -0.08040(4) 0.0169(3) Uani 1 1 d . . .
Mg2 Mg 0.34562(9) -0.30626(9) -0.08976(4) 0.0170(3) Uani 1 1 d . . .
O1 O 0.1431(2) -0.18021(19) -0.04906(8) 0.0231(7) Uani 1 1 d . B .
C1 C 0.1731(4) -0.1507(3) -0.01135(14) 0.0381(13) Uani 1 1 d U B .
H1A H 0.1499 -0.0953 -0.0103 0.046 Uiso 1 1 calc R . .
H1B H 0.2372 -0.1482 -0.0011 0.046 Uiso 1 1 calc R . .
C2 C 0.1403(5) -0.2100(4) 0.00973(18) 0.0611(19) Uani 1 1 d U . .
H2A H 0.1829 -0.2542 0.0204 0.073 Uiso 1 1 calc R A 1
H2B H 0.1272 -0.1822 0.0295 0.073 Uiso 1 1 calc R A 1
C3A C 0.0646(9) -0.2405(11) -0.0170(3) 0.038(4) Uani 0.55(3) 1 d PU B 1
H3A1 H 0.0151 -0.2036 -0.0198 0.046 Uiso 0.55(3) 1 calc PR B 1
H3A2 H 0.0508 -0.2953 -0.0099 0.046 Uiso 0.55(3) 1 calc PR B 1
C3B C 0.0974(13) -0.2813(12) -0.0188(4) 0.043(5) Uani 0.45(3) 1 d PU B 2
H3B1 H 0.1377 -0.3281 -0.0150 0.052 Uiso 0.45(3) 1 calc PR B 2
H3B2 H 0.0429 -0.3006 -0.0163 0.052 Uiso 0.45(3) 1 calc PR B 2
C4 C 0.0810(4) -0.2455(4) -0.05255(17) 0.0443(14) Uani 1 1 d U . .
H4A H 0.1056 -0.2992 -0.0552 0.053 Uiso 1 1 calc R B 1
H4B H 0.0269 -0.2363 -0.0738 0.053 Uiso 1 1 calc R B 1
O2 O 0.12200(19) -0.1124(2) -0.12096(8) 0.0234(7) Uani 1 1 d U . .
C5 C 0.1204(4) -0.0998(6) -0.15722(16) 0.071(3) Uani 1 1 d U . .
H5A H 0.1172 -0.1532 -0.1696 0.086 Uiso 1 1 calc R . .
H5B H 0.1742 -0.0718 -0.1564 0.086 Uiso 1 1 calc R . .
C6 C 0.0460(4) -0.0507(6) -0.1773(2) 0.078(3) Uani 1 1 d U . .
H6A H 0.0133 -0.0763 -0.2012 0.094 Uiso 1 1 calc R . .
H6B H 0.0644 0.0046 -0.1817 0.094 Uiso 1 1 calc R . .
C7 C -0.0087(3) -0.0461(4) -0.15442(15) 0.0420(14) Uani 1 1 d U . .
H7A H -0.0692 -0.0623 -0.1687 0.050 Uiso 1 1 calc R . .
H7B H -0.0087 0.0100 -0.1450 0.050 Uiso 1 1 calc R . .
C8 C 0.0328(3) -0.1055(4) -0.12336(14) 0.0339(12) Uani 1 1 d U . .
H8A H 0.0298 -0.0842 -0.1002 0.041 Uiso 1 1 calc R . .
H8B H 0.0034 -0.1592 -0.1287 0.041 Uiso 1 1 calc R . .
O3 O 0.26989(19) -0.05939(18) -0.05503(8) 0.0207(7) Uani 1 1 d U . .
C9 C 0.2220(3) 0.0173(3) -0.06303(13) 0.0247(10) Uani 1 1 d U . .
H9A H 0.1650 0.0112 -0.0603 0.030 Uiso 1 1 calc R . .
H9B H 0.2124 0.0356 -0.0882 0.030 Uiso 1 1 calc R . .
C10 C 0.2785(3) 0.0769(3) -0.03555(14) 0.0297(11) Uani 1 1 d U . .
H10A H 0.2714 0.0714 -0.0117 0.036 Uiso 1 1 calc R . .
H10B H 0.2659 0.1340 -0.0442 0.036 Uiso 1 1 calc R . .
C11 C 0.3685(3) 0.0506(3) -0.03323(16) 0.0342(12) Uani 1 1 d U . .
H11A H 0.4132 0.0684 -0.0099 0.041 Uiso 1 1 calc R . .
H11B H 0.3828 0.0733 -0.0538 0.041 Uiso 1 1 calc R . .
C12 C 0.3618(3) -0.0421(3) -0.03545(14) 0.0263(10) Uani 1 1 d U . .
H12A H 0.3974 -0.0645 -0.0488 0.032 Uiso 1 1 calc R . .
H12B H 0.3816 -0.0665 -0.0107 0.032 Uiso 1 1 calc R . .
O4 O 0.3485(2) -0.35495(19) -0.13758(8) 0.0249(7) Uani 1 1 d U D .
C13 C 0.2984(6) -0.4241(5) -0.1577(2) 0.074(2) Uani 1 1 d U . .
H13A H 0.2368 -0.4197 -0.1601 0.089 Uiso 1 1 calc R C 1
H13B H 0.3223 -0.4764 -0.1456 0.089 Uiso 1 1 calc R C 1
C14A C 0.3080(8) -0.4176(8) -0.1963(3) 0.056(3) Uiso 0.60 1 d PU D 1
H14A H 0.3043 -0.4718 -0.2080 0.067 Uiso 0.60 1 calc PR D 1
H14B H 0.2642 -0.3805 -0.2130 0.067 Uiso 0.60 1 calc PR D 1
C14B C 0.3334(9) -0.4437(8) -0.1860(4) 0.028(3) Uiso 0.40 1 d PU D 2
H14C H 0.2864 -0.4431 -0.2104 0.033 Uiso 0.40 1 calc PR D 2
H14D H 0.3598 -0.4988 -0.1818 0.033 Uiso 0.40 1 calc PR D 2
C15 C 0.3996(5) -0.3817(5) -0.1846(2) 0.073(2) Uiso 1 1 d U . .
H15A H 0.4446 -0.4222 -0.1716 0.087 Uiso 1 1 calc R D 1
H15B H 0.4121 -0.3587 -0.2055 0.087 Uiso 1 1 calc R D 1
C16 C 0.3898(5) -0.3161(4) -0.1594(2) 0.0587(18) Uani 1 1 d U D .
H16A H 0.4473 -0.2943 -0.1439 0.070 Uiso 1 1 calc R . .
H16B H 0.3539 -0.2704 -0.1735 0.070 Uiso 1 1 calc R . .
O5 O 0.48000(19) -0.29712(18) -0.06807(8) 0.0199(6) Uani 1 1 d U . .
C17 C 0.5266(3) -0.2239(3) -0.05029(14) 0.0267(10) Uani 1 1 d U . .
H17A H 0.5056 -0.2052 -0.0310 0.032 Uiso 1 1 calc R . .
H17B H 0.5182 -0.1793 -0.0683 0.032 Uiso 1 1 calc R . .
C18 C 0.6221(3) -0.2480(3) -0.03383(15) 0.0291(11) Uani 1 1 d U . .
H18A H 0.6539 -0.2301 -0.0496 0.035 Uiso 1 1 calc R . .
H18B H 0.6501 -0.2242 -0.0092 0.035 Uiso 1 1 calc R . .
C19 C 0.6188(3) -0.3410(3) -0.03205(13) 0.0264(10) Uani 1 1 d U . .
H19A H 0.6732 -0.3662 -0.0321 0.032 Uiso 1 1 calc R . .
H19B H 0.6072 -0.3596 -0.0102 0.032 Uiso 1 1 calc R . .
C20 C 0.5436(3) -0.3597(3) -0.06674(14) 0.0262(10) Uani 1 1 d U . .
H20A H 0.5613 -0.3560 -0.0882 0.031 Uiso 1 1 calc R . .
H20B H 0.5203 -0.4150 -0.0658 0.031 Uiso 1 1 calc R . .
O6 O 0.3537(2) -0.42546(18) -0.06902(9) 0.0242(7) Uani 1 1 d U . .
C21 C 0.2828(4) -0.4843(3) -0.07871(17) 0.0419(14) Uani 1 1 d U . .
H21A H 0.3028 -0.5392 -0.0828 0.050 Uiso 1 1 calc R . .
H21B H 0.2345 -0.4669 -0.1010 0.050 Uiso 1 1 calc R . .
C22 C 0.2551(4) -0.4843(3) -0.04554(19) 0.0458(15) Uani 1 1 d U . .
H22A H 0.2063 -0.4460 -0.0492 0.055 Uiso 1 1 calc R . .
H22B H 0.2369 -0.5397 -0.0411 0.055 Uiso 1 1 calc R . .
C23 C 0.3350(4) -0.4568(3) -0.01366(16) 0.0365(12) Uani 1 1 d U . .
H23A H 0.3235 -0.4056 -0.0028 0.044 Uiso 1 1 calc R . .
H23B H 0.3541 -0.4995 0.0055 0.044 Uiso 1 1 calc R . .
C24 C 0.4017(3) -0.4436(3) -0.03092(13) 0.0285(11) Uani 1 1 d U . .
H24A H 0.4403 -0.3975 -0.0190 0.034 Uiso 1 1 calc R . .
H24B H 0.4374 -0.4933 -0.0286 0.034 Uiso 1 1 calc R . .
Mg3 Mg 0.20711(10) -0.19641(10) -0.33482(5) 0.0264(4) Uani 1 1 d . . .
Mg4 Mg 0.34688(9) -0.32218(9) -0.33813(4) 0.0186(3) Uani 1 1 d . . .
Cl4 Cl 0.32053(7) -0.17933(7) -0.36174(3) 0.0269(3) Uani 1 1 d . . .
Cl5 Cl 0.18502(7) -0.33344(7) -0.36502(3) 0.0263(3) Uani 1 1 d . . .
Cl6 Cl 0.32134(7) -0.26947(7) -0.28291(3) 0.0264(3) Uani 1 1 d . . .
O7 O 0.2406(3) -0.0833(2) -0.30877(12) 0.0526(11) Uani 1 1 d U . .
C25 C 0.3374(4) -0.0613(4) -0.2823(2) 0.074(3) Uani 1 1 d U . .
H25A H 0.3412 -0.0538 -0.2567 0.089 Uiso 1 1 calc R . .
H25B H 0.3794 -0.1037 -0.2831 0.089 Uiso 1 1 calc R . .
C26 C 0.3511(5) 0.0153(4) -0.29830(17) 0.0504(16) Uani 1 1 d U . .
H26A H 0.3600 0.0057 -0.3216 0.060 Uiso 1 1 calc R . .
H26B H 0.4018 0.0452 -0.2814 0.060 Uiso 1 1 calc R . .
C27 C 0.2700(5) 0.0608(4) -0.3044(2) 0.068(2) Uani 1 1 d U . .
H27A H 0.2646 0.1096 -0.3199 0.081 Uiso 1 1 calc R . .
H27B H 0.2631 0.0765 -0.2812 0.081 Uiso 1 1 calc R . .
C28 C 0.2091(5) -0.0063(4) -0.3239(2) 0.077(3) Uani 1 1 d U . .
H28A H 0.1516 0.0034 -0.3222 0.092 Uiso 1 1 calc R . .
H28B H 0.2019 -0.0058 -0.3500 0.092 Uiso 1 1 calc R . .
O8 O 0.1115(2) -0.1451(2) -0.37974(10) 0.0313(8) Uani 1 1 d U . .
C29 C 0.0290(3) -0.1130(4) -0.38127(17) 0.0472(16) Uani 1 1 d U . .
H29A H 0.0343 -0.0847 -0.3583 0.057 Uiso 1 1 calc R . .
H29B H -0.0147 -0.1571 -0.3859 0.057 Uiso 1 1 calc R . .
C30 C 0.0054(5) -0.0540(4) -0.4128(2) 0.078(3) Uani 1 1 d U . .
H30A H 0.0355 -0.0011 -0.4051 0.094 Uiso 1 1 calc R . .
H30B H -0.0580 -0.0444 -0.4230 0.094 Uiso 1 1 calc R . .
C31 C 0.0364(4) -0.0976(4) -0.44040(19) 0.0518(18) Uani 1 1 d U . .
H31A H -0.0110 -0.1301 -0.4579 0.062 Uiso 1 1 calc R . .
H31B H 0.0581 -0.0578 -0.4541 0.062 Uiso 1 1 calc R . .
C32 C 0.1090(4) -0.1526(4) -0.41696(16) 0.0457(15) Uani 1 1 d U . .
H32A H 0.0977 -0.2100 -0.4253 0.055 Uiso 1 1 calc R . .
H32B H 0.1651 -0.1354 -0.4185 0.055 Uiso 1 1 calc R . .
O9 O 0.1210(2) -0.2093(3) -0.30739(10) 0.0436(10) Uani 1 1 d U . .
C33 C 0.1407(5) -0.1738(6) -0.2691(2) 0.075(2) Uani 1 1 d U F .
H33A H 0.1953 -0.1957 -0.2512 0.089 Uiso 1 1 calc R E 1
H33B H 0.1429 -0.1133 -0.2691 0.089 Uiso 1 1 calc R E 1
C34A C 0.0643(13) -0.2044(11) -0.2628(6) 0.070(5) Uiso 0.50 1 d PU F 1
H34A H 0.0101 -0.1782 -0.2790 0.084 Uiso 0.50 1 calc PR F 1
H34B H 0.0695 -0.1986 -0.2370 0.084 Uiso 0.50 1 calc PR F 1
C36A C 0.0599(5) -0.2670(5) -0.3125(2) 0.0468(18) Uiso 0.80 1 d PU F 1
H36A H 0.0662 -0.3102 -0.3290 0.056 Uiso 0.80 1 calc PR F 1
H36B H 0.0013 -0.2426 -0.3235 0.056 Uiso 0.80 1 calc PR F 1
C34B C 0.0949(9) -0.2349(13) -0.2515(3) 0.060(4) Uani 0.50 1 d PU F 2
H34C H 0.1345 -0.2508 -0.2268 0.072 Uiso 0.50 1 calc PR F 2
H34D H 0.0424 -0.2097 -0.2495 0.072 Uiso 0.50 1 calc PR F 2
C36B C 0.1061(14) -0.3092(13) -0.2977(6) 0.016(4) Uiso 0.20 1 d PU F 2
H36C H 0.0673 -0.3380 -0.3197 0.019 Uiso 0.20 1 calc PR F 2
H36D H 0.1621 -0.3386 -0.2879 0.019 Uiso 0.20 1 calc PR F 2
C35 C 0.0725(6) -0.3033(6) -0.2744(3) 0.084(3) Uani 1 1 d U . .
H35A H 0.1299 -0.3286 -0.2617 0.101 Uiso 1 1 calc R F 1
H35B H 0.0246 -0.3392 -0.2739 0.101 Uiso 1 1 calc R F 1
O10 O 0.3658(2) -0.3685(2) -0.38359(8) 0.0248(7) Uani 1 1 d U . .
C37 C 0.3932(4) -0.3172(4) -0.40859(15) 0.0405(13) Uani 1 1 d U . .
H37A H 0.4405 -0.2794 -0.3949 0.049 Uiso 1 1 calc R . .
H37B H 0.3439 -0.2852 -0.4253 0.049 Uiso 1 1 calc R . .
C38 C 0.4244(4) -0.3806(4) -0.42928(15) 0.0421(14) Uani 1 1 d U . .
H38A H 0.4858 -0.3953 -0.4157 0.051 Uiso 1 1 calc R . .
H38B H 0.4187 -0.3602 -0.4538 0.051 Uiso 1 1 calc R . .
C39 C 0.3649(4) -0.4540(3) -0.43226(15) 0.0403(13) Uani 1 1 d U . .
H39A H 0.3187 -0.4563 -0.4567 0.048 Uiso 1 1 calc R . .
H39B H 0.3983 -0.5057 -0.4278 0.048 Uiso 1 1 calc R . .
C40 C 0.3272(5) -0.4399(4) -0.40337(19) 0.0555(18) Uani 1 1 d U . .
H40A H 0.2635 -0.4327 -0.4147 0.067 Uiso 1 1 calc R . .
H40B H 0.3390 -0.4875 -0.3867 0.067 Uiso 1 1 calc R . .
O11 O 0.4786(2) -0.2964(2) -0.31598(9) 0.0272(7) Uani 1 1 d U . .
C41 C 0.5496(3) -0.3387(4) -0.32056(15) 0.0373(12) Uani 1 1 d U . .
H41A H 0.5641 -0.3154 -0.3409 0.045 Uiso 1 1 calc R . .
H41B H 0.5369 -0.3977 -0.3251 0.045 Uiso 1 1 calc R . .
C42 C 0.6225(4) -0.3241(4) -0.28369(16) 0.0428(14) Uani 1 1 d U . .
H42A H 0.6161 -0.3597 -0.2644 0.051 Uiso 1 1 calc R . .
H42B H 0.6803 -0.3332 -0.2853 0.051 Uiso 1 1 calc R . .
C43 C 0.6090(3) -0.2351(4) -0.27677(17) 0.0430(14) Uani 1 1 d U . .
H43A H 0.6249 -0.2247 -0.2503 0.052 Uiso 1 1 calc R . .
H43B H 0.6447 -0.1995 -0.2861 0.052 Uiso 1 1 calc R . .
C44 C 0.5136(3) -0.2190(4) -0.29696(17) 0.0409(14) Uani 1 1 d U . .
H44A H 0.4845 -0.2045 -0.2797 0.049 Uiso 1 1 calc R . .
H44B H 0.5052 -0.1738 -0.3147 0.049 Uiso 1 1 calc R . .
O12 O 0.3669(2) -0.43986(19) -0.31492(9) 0.0245(7) Uani 1 1 d U . .
C45 C 0.4379(4) -0.4557(4) -0.28123(16) 0.0419(14) Uani 1 1 d U . .
H45A H 0.4529 -0.4059 -0.2659 0.050 Uiso 1 1 calc R . .
H45B H 0.4898 -0.4740 -0.2861 0.050 Uiso 1 1 calc R . .
C46 C 0.4058(4) -0.5234(4) -0.26215(17) 0.0516(16) Uani 1 1 d U . .
H46A H 0.4308 -0.5771 -0.2646 0.062 Uiso 1 1 calc R . .
H46B H 0.4207 -0.5111 -0.2359 0.062 Uiso 1 1 calc R . .
C47 C 0.3091(4) -0.5225(5) -0.28216(17) 0.0509(16) Uani 1 1 d U . .
H47A H 0.2833 -0.5767 -0.2812 0.061 Uiso 1 1 calc R . .
H47B H 0.2809 -0.4810 -0.2718 0.061 Uiso 1 1 calc R . .
C48 C 0.3003(4) -0.5012(4) -0.31986(17) 0.0451(14) Uani 1 1 d U . .
H48A H 0.3105 -0.5495 -0.3330 0.054 Uiso 1 1 calc R . .
H48B H 0.2420 -0.4788 -0.3336 0.054 Uiso 1 1 calc R . .
Al1 Al 0.76688(8) -0.24742(9) -0.11058(4) 0.0223(3) Uani 1 1 d . . .
C49 C 0.8338(3) -0.2717(3) -0.14305(12) 0.0263(10) Uani 1 1 d . . .
C50 C 0.8180(4) -0.2358(4) -0.17731(15) 0.0432(14) Uani 1 1 d . . .
H50 H 0.7717 -0.1977 -0.1864 0.052 Uiso 1 1 calc R . .
C51 C 0.8673(4) -0.2537(4) -0.19840(16) 0.0529(17) Uani 1 1 d . . .
H51 H 0.8537 -0.2284 -0.2216 0.064 Uiso 1 1 calc R . .
C52 C 0.9358(4) -0.3078(4) -0.18626(16) 0.0450(15) Uani 1 1 d . . .
H52 H 0.9688 -0.3206 -0.2010 0.054 Uiso 1 1 calc R . .
C53 C 0.9559(3) -0.3435(3) -0.15174(14) 0.0310(11) Uani 1 1 d . . .
H53 H 1.0037 -0.3798 -0.1424 0.037 Uiso 1 1 calc R . .
C54 C 0.9047(3) -0.3248(3) -0.13145(13) 0.0242(10) Uani 1 1 d . . .
H54 H 0.9188 -0.3498 -0.1082 0.029 Uiso 1 1 calc R . .
C55 C 0.7703(3) -0.3501(3) -0.08193(12) 0.0216(9) Uani 1 1 d . . .
C56 C 0.7118(3) -0.4142(3) -0.09808(13) 0.0261(10) Uani 1 1 d . . .
H56 H 0.6685 -0.4054 -0.1215 0.031 Uiso 1 1 calc R . .
C57 C 0.7144(3) -0.4891(3) -0.08154(15) 0.0335(12) Uani 1 1 d . . .
H57 H 0.6746 -0.5309 -0.0937 0.040 Uiso 1 1 calc R . .
C58 C 0.7760(3) -0.5029(3) -0.04664(15) 0.0311(12) Uani 1 1 d . . .
H58 H 0.7776 -0.5539 -0.0348 0.037 Uiso 1 1 calc R . .
C59 C 0.8347(3) -0.4417(3) -0.02942(13) 0.0262(10) Uani 1 1 d . . .
H59 H 0.8768 -0.4505 -0.0057 0.031 Uiso 1 1 calc R . .
C60 C 0.8314(3) -0.3677(3) -0.04716(12) 0.0219(9) Uani 1 1 d . . .
H60 H 0.8727 -0.3269 -0.0352 0.026 Uiso 1 1 calc R . .
C61 C 0.8240(3) -0.1519(3) -0.07905(12) 0.0222(10) Uani 1 1 d . . .
C62 C 0.8581(3) -0.0898(3) -0.09478(13) 0.0258(10) Uani 1 1 d . . .
H62 H 0.8540 -0.0962 -0.1194 0.031 Uiso 1 1 calc R . .
C63 C 0.8973(3) -0.0200(3) -0.07622(15) 0.0303(11) Uani 1 1 d . . .
H63 H 0.9182 0.0207 -0.0882 0.036 Uiso 1 1 calc R . .
C64 C 0.9060(3) -0.0096(3) -0.04011(15) 0.0309(11) Uani 1 1 d . . .
H64 H 0.9330 0.0380 -0.0271 0.037 Uiso 1 1 calc R . .
C65 C 0.8745(3) -0.0703(3) -0.02307(14) 0.0297(11) Uani 1 1 d . . .
H65 H 0.8810 -0.0645 0.0019 0.036 Uiso 1 1 calc R . .
C66 C 0.8339(3) -0.1385(3) -0.04229(13) 0.0239(10) Uani 1 1 d . . .
H66 H 0.8117 -0.1782 -0.0303 0.029 Uiso 1 1 calc R . .
C67 C 0.6445(3) -0.2142(4) -0.14049(13) 0.0336(12) Uani 1 1 d . . .
C68 C 0.5975(4) -0.2419(5) -0.17568(15) 0.0521(18) Uani 1 1 d . . .
H68 H 0.6229 -0.2823 -0.1861 0.063 Uiso 1 1 calc R . .
C69 C 0.5150(4) -0.2128(7) -0.19636(19) 0.082(3) Uani 1 1 d . . .
H69 H 0.4855 -0.2331 -0.2203 0.098 Uiso 1 1 calc R . .
C70 C 0.4764(4) -0.1542(7) -0.1818(2) 0.087(3) Uani 1 1 d . . .
H70 H 0.4204 -0.1339 -0.1958 0.105 Uiso 1 1 calc R . .
C71 C 0.5187(4) -0.1260(5) -0.14750(19) 0.065(2) Uani 1 1 d . . .
H71 H 0.4920 -0.0867 -0.1371 0.078 Uiso 1 1 calc R . .
C72 C 0.6017(3) -0.1548(4) -0.12749(15) 0.0412(14) Uani 1 1 d . . .
H72 H 0.6309 -0.1330 -0.1038 0.049 Uiso 1 1 calc R . .
Al2 Al -0.23516(9) -0.23311(8) -0.36144(4) 0.0204(3) Uani 1 1 d . . .
C73 C -0.1725(3) -0.1435(3) -0.32699(13) 0.0242(10) Uani 1 1 d . . .
C74 C -0.1746(3) -0.1339(3) -0.29155(13) 0.0287(11) Uani 1 1 d . . .
H74 H -0.2059 -0.1727 -0.2832 0.034 Uiso 1 1 calc R . .
C75 C -0.1327(4) -0.0700(3) -0.26830(14) 0.0373(13) Uani 1 1 d . . .
H75 H -0.1359 -0.0658 -0.2447 0.045 Uiso 1 1 calc R . .
C76 C -0.0868(4) -0.0130(3) -0.27986(15) 0.0435(15) Uani 1 1 d . . .
H76 H -0.0570 0.0301 -0.2641 0.052 Uiso 1 1 calc R . .
C77 C -0.0846(4) -0.0191(3) -0.31477(16) 0.0410(14) Uani 1 1 d . . .
H77 H -0.0543 0.0206 -0.3232 0.049 Uiso 1 1 calc R . .
C78 C -0.1266(3) -0.0830(3) -0.33724(14) 0.0302(11) Uani 1 1 d . . .
H78 H -0.1240 -0.0857 -0.3610 0.036 Uiso 1 1 calc R . .
C79 C -0.1769(3) -0.2550(3) -0.39780(12) 0.0224(9) Uani 1 1 d . . .
C80 C -0.1983(3) -0.2130(3) -0.43084(12) 0.0211(9) Uani 1 1 d . . .
H80 H -0.2430 -0.1731 -0.4368 0.025 Uiso 1 1 calc R . .
C81 C -0.1563(3) -0.2275(3) -0.45535(12) 0.0246(10) Uani 1 1 d . . .
H81 H -0.1732 -0.1983 -0.4777 0.030 Uiso 1 1 calc R . .
C82 C -0.0904(3) -0.2842(3) -0.44711(14) 0.0279(11) Uani 1 1 d . . .
H82 H -0.0611 -0.2936 -0.4636 0.033 Uiso 1 1 calc R . .
C83 C -0.0670(3) -0.3276(3) -0.41459(14) 0.0289(11) Uani 1 1 d . . .
H83 H -0.0215 -0.3667 -0.4087 0.035 Uiso 1 1 calc R . .
C84 C -0.1104(3) -0.3135(3) -0.39075(13) 0.0268(10) Uani 1 1 d . . .
H84 H -0.0946 -0.3445 -0.3689 0.032 Uiso 1 1 calc R . .
C85 C -0.2334(3) -0.3376(3) -0.33397(13) 0.0250(10) Uani 1 1 d . . .
C86 C -0.1752(3) -0.3551(3) -0.29906(15) 0.0333(12) Uani 1 1 d . . .
H86 H -0.1328 -0.3152 -0.2869 0.040 Uiso 1 1 calc R . .
C87 C -0.1761(4) -0.4285(4) -0.28095(17) 0.0423(14) Uani 1 1 d . . .
H87 H -0.1351 -0.4376 -0.2571 0.051 Uiso 1 1 calc R . .
C88 C -0.2366(5) -0.4873(3) -0.2979(2) 0.0506(16) Uani 1 1 d . . .
H88 H -0.2379 -0.5373 -0.2858 0.061 Uiso 1 1 calc R . .
C89 C -0.2953(4) -0.4730(3) -0.33263(18) 0.0439(15) Uani 1 1 d . . .
H89 H -0.3371 -0.5135 -0.3445 0.053 Uiso 1 1 calc R . .
C90 C -0.2936(4) -0.3996(3) -0.35039(14) 0.0328(12) Uani 1 1 d . . .
H90 H -0.3345 -0.3912 -0.3744 0.039 Uiso 1 1 calc R . .
C91 C -0.3566(3) -0.1935(3) -0.38853(12) 0.0218(9) Uani 1 1 d . . .
C92 C -0.3961(3) -0.1377(3) -0.37259(14) 0.0309(11) Uani 1 1 d . . .
H92 H -0.3651 -0.1205 -0.3482 0.037 Uiso 1 1 calc R . .
C93 C -0.4785(4) -0.1061(4) -0.39057(16) 0.0392(13) Uani 1 1 d . . .
H93 H -0.5027 -0.0682 -0.3785 0.047 Uiso 1 1 calc R . .
C94 C -0.5248(3) -0.1296(4) -0.42555(16) 0.0381(13) Uani 1 1 d . . .
H94 H -0.5812 -0.1081 -0.4379 0.046 Uiso 1 1 calc R . .
C95 C -0.4895(3) -0.1841(3) -0.44279(14) 0.0338(12) Uani 1 1 d . . .
H95 H -0.5214 -0.2002 -0.4672 0.041 Uiso 1 1 calc R . .
C96 C -0.4066(3) -0.2163(3) -0.42447(13) 0.0263(10) Uani 1 1 d . . .
H96 H -0.3835 -0.2546 -0.4367 0.032 Uiso 1 1 calc R . .

loop_
_atom_site_aniso_label
_atom_site_aniso_U_11
_atom_site_aniso_U_22
_atom_site_aniso_U_33
_atom_site_aniso_U_23
_atom_site_aniso_U_13
_atom_site_aniso_U_12
Cl1 0.0211(5) 0.0206(5) 0.0203(5) 0.0043(4) 0.0093(4) 0.0047(4)
Cl2 0.0240(5) 0.0171(5) 0.0157(5) 0.0010(4) 0.0061(4) 0.0049(4)
Cl3 0.0170(5) 0.0256(5) 0.0327(6) -0.0096(5) 0.0073(4) -0.0011(5)
Mg1 0.0178(7) 0.0163(7) 0.0166(7) -0.0003(6) 0.0060(6) 0.0026(6)
Mg2 0.0174(7) 0.0171(7) 0.0162(7) -0.0021(6) 0.0057(6) 0.0024(6)
O1 0.0261(16) 0.0246(16) 0.0223(16) -0.0025(13) 0.0132(14) -0.0005(14)
C1 0.059(4) 0.035(3) 0.033(3) -0.010(2) 0.031(3) -0.004(3)
C2 0.105(6) 0.050(4) 0.039(4) 0.004(3) 0.040(4) -0.013(4)
C3A 0.032(6) 0.049(9) 0.038(6) 0.003(5) 0.018(5) -0.010(6)
C3B 0.045(9) 0.036(8) 0.052(8) 0.006(7) 0.021(7) -0.005(7)
C4 0.048(3) 0.044(3) 0.051(4) -0.012(3) 0.031(3) -0.019(3)
O2 0.0185(15) 0.0316(17) 0.0187(16) 0.0037(14) 0.0051(13) 0.0077(14)
C5 0.054(4) 0.139(7) 0.026(3) 0.039(4) 0.020(3) 0.056(5)
C6 0.041(4) 0.142(8) 0.055(4) 0.058(5) 0.023(3) 0.045(4)
C7 0.028(3) 0.057(4) 0.038(3) 0.016(3) 0.008(2) 0.015(3)
C8 0.018(2) 0.049(3) 0.033(3) 0.013(2) 0.006(2) 0.008(2)
O3 0.0196(15) 0.0159(14) 0.0235(16) 0.0005(12) 0.0042(13) 0.0037(13)
C9 0.024(2) 0.017(2) 0.030(3) -0.0015(19) 0.006(2) 0.0035(19)
C10 0.035(3) 0.018(2) 0.032(3) 0.002(2) 0.007(2) 0.006(2)
C11 0.032(3) 0.023(2) 0.046(3) -0.002(2) 0.012(2) -0.003(2)
C12 0.021(2) 0.020(2) 0.033(3) -0.005(2) 0.004(2) 0.001(2)
O4 0.0290(17) 0.0262(17) 0.0199(16) -0.0082(13) 0.0093(14) -0.0029(14)
C13 0.091(6) 0.059(4) 0.078(5) -0.020(4) 0.037(5) -0.019(4)
C16 0.061(4) 0.053(4) 0.063(4) 0.000(3) 0.024(4) -0.007(4)
O5 0.0164(14) 0.0155(14) 0.0263(17) -0.0041(13) 0.0059(13) 0.0023(12)
C17 0.023(2) 0.018(2) 0.037(3) -0.005(2) 0.009(2) -0.003(2)
C18 0.019(2) 0.025(2) 0.038(3) -0.001(2) 0.005(2) 0.001(2)
C19 0.023(2) 0.025(2) 0.032(3) 0.008(2) 0.011(2) 0.009(2)
C20 0.022(2) 0.023(2) 0.035(3) -0.003(2) 0.012(2) 0.007(2)
O6 0.0268(17) 0.0162(15) 0.0275(18) -0.0016(13) 0.0074(14) -0.0002(14)
C21 0.037(3) 0.017(2) 0.064(4) -0.013(2) 0.009(3) -0.007(2)
C22 0.045(3) 0.023(3) 0.080(5) -0.004(3) 0.036(3) -0.004(3)
C23 0.051(3) 0.021(2) 0.044(3) 0.009(2) 0.026(3) 0.001(2)
C24 0.031(3) 0.023(2) 0.029(3) 0.005(2) 0.008(2) 0.005(2)
Mg3 0.0267(8) 0.0212(8) 0.0328(9) 0.0056(7) 0.0124(7) 0.0071(7)
Mg4 0.0181(7) 0.0185(7) 0.0185(7) -0.0001(6) 0.0057(6) 0.0004(6)
Cl4 0.0208(5) 0.0242(5) 0.0344(6) 0.0105(5) 0.0083(5) 0.0007(5)
Cl5 0.0184(5) 0.0225(5) 0.0361(7) -0.0032(5) 0.0072(5) -0.0008(5)
Cl6 0.0265(6) 0.0279(6) 0.0225(6) -0.0025(5) 0.0062(5) 0.0076(5)
O7 0.081(3) 0.0189(18) 0.060(3) 0.0019(18) 0.028(2) 0.013(2)
C25 0.033(3) 0.053(4) 0.103(6) 0.033(4) -0.017(4) -0.003(3)
C26 0.062(4) 0.047(4) 0.040(3) 0.002(3) 0.015(3) 0.004(3)
C27 0.071(5) 0.046(4) 0.065(5) -0.004(3) -0.001(4) -0.005(4)
C28 0.082(5) 0.024(3) 0.068(5) 0.003(3) -0.041(4) -0.005(3)
O8 0.0244(17) 0.0270(18) 0.044(2) 0.0050(16) 0.0137(16) 0.0078(15)
C29 0.022(3) 0.053(4) 0.053(4) -0.028(3) -0.003(2) 0.014(3)
C30 0.056(4) 0.036(3) 0.088(6) -0.016(4) -0.038(4) 0.019(3)
C31 0.023(3) 0.055(4) 0.067(4) 0.035(3) 0.004(3) -0.003(3)
C32 0.031(3) 0.064(4) 0.041(3) 0.028(3) 0.013(3) 0.011(3)
O9 0.0291(19) 0.069(3) 0.035(2) 0.015(2) 0.0147(17) 0.013(2)
C33 0.066(5) 0.086(6) 0.063(5) -0.023(4) 0.013(4) 0.008(4)
C34B 0.036(7) 0.122(13) 0.024(6) 0.017(8) 0.013(5) 0.000(8)
C35 0.061(5) 0.092(6) 0.101(7) 0.051(6) 0.031(5) 0.008(5)
O10 0.0255(16) 0.0281(17) 0.0222(17) -0.0026(14) 0.0103(14) -0.0047(14)
C37 0.050(3) 0.040(3) 0.035(3) 0.001(2) 0.020(3) -0.013(3)
C38 0.053(3) 0.048(3) 0.032(3) -0.005(3) 0.024(3) -0.010(3)
C39 0.064(4) 0.033(3) 0.024(3) -0.004(2) 0.017(3) -0.001(3)
C40 0.081(5) 0.045(3) 0.059(4) -0.025(3) 0.049(4) -0.029(4)
O11 0.0197(16) 0.0340(18) 0.0265(18) -0.0057(15) 0.0066(14) -0.0034(15)
C41 0.029(3) 0.046(3) 0.037(3) -0.002(3) 0.012(2) 0.007(3)
C42 0.026(3) 0.058(4) 0.040(3) 0.006(3) 0.007(2) 0.003(3)
C43 0.026(3) 0.053(4) 0.049(4) -0.016(3) 0.012(3) -0.009(3)
C44 0.030(3) 0.039(3) 0.051(4) -0.016(3) 0.012(3) -0.006(3)
O12 0.0253(16) 0.0191(15) 0.0249(17) 0.0029(13) 0.0040(14) 0.0008(14)
C45 0.037(3) 0.043(3) 0.039(3) 0.008(3) 0.005(2) 0.008(3)
C46 0.062(4) 0.051(4) 0.040(3) 0.015(3) 0.015(3) 0.004(3)
C47 0.048(4) 0.066(4) 0.043(4) -0.005(3) 0.022(3) -0.015(3)
C48 0.049(3) 0.032(3) 0.050(4) 0.001(3) 0.014(3) -0.002(3)
Al1 0.0172(6) 0.0315(7) 0.0174(7) 0.0017(6) 0.0052(5) 0.0001(6)
C49 0.024(2) 0.035(3) 0.018(2) 0.003(2) 0.0064(19) 0.001(2)
C50 0.044(3) 0.057(4) 0.033(3) 0.016(3) 0.018(3) 0.013(3)
C51 0.063(4) 0.075(5) 0.030(3) 0.018(3) 0.027(3) 0.008(4)
C52 0.045(3) 0.064(4) 0.037(3) -0.004(3) 0.029(3) -0.001(3)
C53 0.024(2) 0.034(3) 0.037(3) -0.010(2) 0.013(2) -0.004(2)
C54 0.024(2) 0.027(2) 0.020(2) -0.0031(19) 0.0069(19) -0.007(2)
C55 0.020(2) 0.026(2) 0.022(2) -0.0052(19) 0.0113(19) -0.0008(19)
C56 0.025(2) 0.036(3) 0.019(2) -0.011(2) 0.0111(19) -0.005(2)
C57 0.032(3) 0.031(3) 0.045(3) -0.022(2) 0.023(3) -0.014(2)
C58 0.039(3) 0.020(2) 0.046(3) -0.002(2) 0.030(3) 0.003(2)
C59 0.027(2) 0.028(2) 0.027(3) 0.000(2) 0.014(2) 0.007(2)
C60 0.021(2) 0.024(2) 0.023(2) -0.0054(19) 0.0115(19) -0.0021(19)
C61 0.015(2) 0.027(2) 0.024(2) 0.0064(19) 0.0057(18) 0.0046(19)
C62 0.023(2) 0.030(2) 0.027(3) 0.010(2) 0.011(2) 0.007(2)
C63 0.025(2) 0.024(2) 0.045(3) 0.012(2) 0.016(2) 0.002(2)
C64 0.026(2) 0.023(2) 0.042(3) 0.001(2) 0.009(2) 0.001(2)
C65 0.027(2) 0.032(3) 0.029(3) 0.001(2) 0.008(2) -0.003(2)
C66 0.022(2) 0.027(2) 0.024(2) 0.005(2) 0.0097(19) -0.001(2)
C67 0.021(2) 0.057(3) 0.022(2) 0.007(2) 0.008(2) 0.000(2)
C68 0.027(3) 0.097(5) 0.027(3) -0.008(3) 0.004(2) -0.005(3)
C69 0.035(3) 0.166(9) 0.034(4) 0.015(5) 0.001(3) -0.008(5)
C70 0.028(3) 0.176(10) 0.054(5) 0.046(6) 0.011(3) 0.030(5)
C71 0.034(3) 0.110(6) 0.051(4) 0.030(4) 0.016(3) 0.030(4)
C72 0.028(3) 0.063(4) 0.034(3) 0.019(3) 0.013(2) 0.017(3)
Al2 0.0196(6) 0.0240(7) 0.0162(6) 0.0018(5) 0.0047(5) -0.0009(6)
C73 0.021(2) 0.025(2) 0.022(2) 0.0040(19) 0.0022(19) 0.001(2)
C74 0.028(2) 0.036(3) 0.018(2) 0.001(2) 0.0027(19) -0.008(2)
C75 0.042(3) 0.043(3) 0.020(3) -0.007(2) 0.002(2) -0.001(3)
C76 0.051(3) 0.032(3) 0.031(3) -0.007(2) -0.006(3) -0.009(3)
C77 0.045(3) 0.032(3) 0.039(3) 0.009(2) 0.008(3) -0.011(3)
C78 0.034(3) 0.028(2) 0.027(3) 0.005(2) 0.008(2) -0.005(2)
C79 0.022(2) 0.024(2) 0.019(2) -0.0035(18) 0.0057(18) -0.002(2)
C80 0.023(2) 0.017(2) 0.022(2) 0.0010(18) 0.0058(18) -0.0040(18)
C81 0.030(2) 0.026(2) 0.017(2) -0.0027(19) 0.0077(19) -0.011(2)
C82 0.026(2) 0.028(2) 0.033(3) -0.011(2) 0.015(2) -0.010(2)
C83 0.022(2) 0.028(2) 0.035(3) -0.003(2) 0.009(2) 0.000(2)
C84 0.023(2) 0.031(3) 0.025(2) 0.003(2) 0.006(2) -0.002(2)
C85 0.026(2) 0.025(2) 0.025(2) 0.001(2) 0.010(2) 0.000(2)
C86 0.032(3) 0.030(3) 0.036(3) 0.008(2) 0.009(2) 0.002(2)
C87 0.042(3) 0.038(3) 0.045(3) 0.020(3) 0.013(3) 0.010(3)
C88 0.066(4) 0.024(3) 0.071(5) 0.013(3) 0.036(4) 0.009(3)
C89 0.060(4) 0.023(3) 0.057(4) -0.010(3) 0.030(3) -0.014(3)
C90 0.039(3) 0.031(3) 0.030(3) -0.007(2) 0.014(2) 0.000(2)
C91 0.019(2) 0.022(2) 0.023(2) 0.0041(19) 0.0056(18) -0.0031(19)
C92 0.027(2) 0.033(3) 0.030(3) -0.001(2) 0.007(2) 0.001(2)
C93 0.038(3) 0.038(3) 0.043(3) 0.002(3) 0.016(3) 0.011(3)
C94 0.022(2) 0.043(3) 0.044(3) 0.015(3) 0.004(2) 0.009(2)
C95 0.032(3) 0.033(3) 0.026(3) 0.007(2) -0.002(2) -0.004(2)
C96 0.026(2) 0.026(2) 0.024(2) 0.002(2) 0.005(2) -0.003(2)

loop_
_atom_type_symbol
_atom_type_description
_atom_type_scat_dispersion_real
_atom_type_scat_dispersion_imag
_atom_type_scat_source
C C 0.0033 0.0016 'International Tables Vol C Tables 4.2.6.8 and 6.1.1.4'
H H 0.0000 0.0000 'International Tables Vol C Tables 4.2.6.8 and 6.1.1.4'
Cl Cl 0.1484 0.1585 'International Tables Vol C Tables 4.2.6.8 and 6.1.1.4'
Mg Mg 0.0486 0.0363 'International Tables Vol C Tables 4.2.6.8 and 6.1.1.4'
O O 0.0106 0.0060 'International Tables Vol C Tables 4.2.6.8 and 6.1.1.4'
Al Al 0.0645 0.0514 'International Tables Vol C Tables 4.2.6.8 and 6.1.1.4'

loop_
_geom_angle_atom_site_label_1
_geom_angle_atom_site_label_2
_geom_angle_atom_site_label_3
_geom_angle
Mg2 Cl1 Mg1 77.55(5)
Mg1 Cl2 Mg2 76.90(5)
Mg1 Cl3 Mg2 77.85(5)
O2 Mg1 O3 91.67(13)
O2 Mg1 O1 89.53(13)
O3 Mg1 O1 89.72(13)
O2 Mg1 Cl3 92.09(11)
O3 Mg1 Cl3 172.65(11)
O1 Mg1 Cl3 96.63(10)
O2 Mg1 Cl2 177.00(12)
O3 Mg1 Cl2 90.72(10)
O1 Mg1 Cl2 88.66(10)
Cl3 Mg1 Cl2 85.74(6)
O2 Mg1 Cl1 96.26(10)
O3 Mg1 Cl1 89.15(10)
O1 Mg1 Cl1 174.14(11)
Cl3 Mg1 Cl1 84.17(6)
Cl2 Mg1 Cl1 85.60(5)
O2 Mg1 Mg2 127.61(11)
O3 Mg1 Mg2 121.70(10)
O1 Mg1 Mg2 125.74(11)
Cl3 Mg1 Mg2 51.28(4)
Cl2 Mg1 Mg2 52.13(4)
Cl1 Mg1 Mg2 50.73(4)
O4 Mg2 O5 91.66(13)
O4 Mg2 O6 88.58(14)
O5 Mg2 O6 89.91(13)
O4 Mg2 Cl1 94.31(11)
O5 Mg2 Cl1 92.27(10)
O6 Mg2 Cl1 176.33(11)
O4 Mg2 Cl3 93.93(11)
O5 Mg2 Cl3 173.77(11)
O6 Mg2 Cl3 92.97(10)
Cl1 Mg2 Cl3 84.58(6)
O4 Mg2 Cl2 178.51(12)
O5 Mg2 Cl2 89.82(10)
O6 Mg2 Cl2 91.60(10)
Cl1 Mg2 Cl2 85.46(5)
Cl3 Mg2 Cl2 84.58(5)
O4 Mg2 Mg1 127.86(11)
O5 Mg2 Mg1 123.13(10)
O6 Mg2 Mg1 124.63(11)
Cl1 Mg2 Mg1 51.71(4)
Cl3 Mg2 Mg1 50.87(4)
Cl2 Mg2 Mg1 50.97(4)
C4 O1 C1 107.9(4)
C4 O1 Mg1 124.7(3)
C1 O1 Mg1 120.8(3)
O1 C1 C2 106.7(5)
O1 C1 H1A 110.4
C2 C1 H1A 110.4
O1 C1 H1B 110.4
C2 C1 H1B 110.4
H1A C1 H1B 108.6
C3A C2 C1 102.6(7)
C1 C2 C3B 104.1(7)
C3A C2 H2A 111.2
C1 C2 H2A 111.2
C3B C2 H2A 80.2
C3A C2 H2B 111.2
C1 C2 H2B 111.2
C3B C2 H2B 136.0
H2A C2 H2B 109.2
C2 C3A C4 107.5(8)
C2 C3A H3A1 110.2
C4 C3A H3A1 110.2
C2 C3A H3A2 110.2
C4 C3A H3A2 110.2
H3A1 C3A H3A2 108.5
C4 C3B C2 104.3(10)
C4 C3B H3B1 110.9
C2 C3B H3B1 110.9
C4 C3B H3B2 110.9
C2 C3B H3B2 110.9
H3B1 C3B H3B2 108.9
C3B C4 O1 109.5(7)
O1 C4 C3A 103.2(6)
C3B C4 H4A 77.2
O1 C4 H4A 111.1
C3A C4 H4A 111.1
C3B C4 H4B 132.6
O1 C4 H4B 111.1
C3A C4 H4B 111.1
H4A C4 H4B 109.1
C5 O2 C8 105.7(4)
C5 O2 Mg1 123.8(3)
C8 O2 Mg1 126.9(3)
O2 C5 C6 109.4(5)
O2 C5 H5A 109.8
C6 C5 H5A 109.8
O2 C5 H5B 109.8
C6 C5 H5B 109.8
H5A C5 H5B 108.2
C5 C6 C7 106.3(5)
C5 C6 H6A 110.5
C7 C6 H6A 110.5
C5 C6 H6B 110.5
C7 C6 H6B 110.5
H6A C6 H6B 108.7
C6 C7 C8 104.8(5)
C6 C7 H7A 110.8
C8 C7 H7A 110.8
C6 C7 H7B 110.8
C8 C7 H7B 110.8
H7A C7 H7B 108.9
O2 C8 C7 104.9(4)
O2 C8 H8A 110.8
C7 C8 H8A 110.8
O2 C8 H8B 110.8
C7 C8 H8B 110.8
H8A C8 H8B 108.8
C9 O3 C12 109.2(3)
C9 O3 Mg1 124.4(3)
C12 O3 Mg1 124.2(3)
O3 C9 C10 104.8(4)
O3 C9 H9A 110.8
C10 C9 H9A 110.8
O3 C9 H9B 110.8
C10 C9 H9B 110.8
H9A C9 H9B 108.9
C9 C10 C11 101.6(4)
C9 C10 H10A 111.5
C11 C10 H10A 111.5
C9 C10 H10B 111.5
C11 C10 H10B 111.5
H10A C10 H10B 109.3
C10 C11 C12 103.2(4)
C10 C11 H11A 111.1
C12 C11 H11A 111.1
C10 C11 H11B 111.1
C12 C11 H11B 111.1
H11A C11 H11B 109.1
O3 C12 C11 105.3(4)
O3 C12 H12A 110.7
C11 C12 H12A 110.7
O3 C12 H12B 110.7
C11 C12 H12B 110.7
H12A C12 H12B 108.8
C16 O4 C13 108.9(5)
C16 O4 Mg2 123.4(3)
C13 O4 Mg2 126.9(4)
O4 C13 C14B 106.2(7)
O4 C13 C14A 103.5(7)
O4 C13 H13A 111.1
C14B C13 H13A 128.2
C14A C13 H13A 111.1
O4 C13 H13B 111.1
C14B C13 H13B 88.8
C14A C13 H13B 111.1
H13A C13 H13B 109.0
C15 C14A C13 99.6(8)
C15 C14A H14A 111.8
C13 C14A H14A 111.8
C15 C14A H14B 111.8
C13 C14A H14B 111.8
H14A C14A H14B 109.6
C13 C14B C15 108.1(9)
C13 C14B H14C 110.1
C15 C14B H14C 110.1
C13 C14B H14D 110.1
C15 C14B H14D 110.1
H14C C14B H14D 108.4
C14B C15 C16 105.2(8)
C16 C15 C14A 98.2(7)
C14B C15 H15A 88.2
C16 C15 H15A 112.1
C14A C15 H15A 112.1
C14B C15 H15B 127.0
C16 C15 H15B 112.1
C14A C15 H15B 112.1
H15A C15 H15B 109.8
O4 C16 C15 105.3(6)
O4 C16 H16A 110.7
C15 C16 H16A 110.7
O4 C16 H16B 110.7
C15 C16 H16B 110.7
H16A C16 H16B 108.8
C20 O5 C17 108.1(3)
C20 O5 Mg2 128.0(3)
C17 O5 Mg2 123.9(3)
O5 C17 C18 106.1(4)
O5 C17 H17A 110.5
C18 C17 H17A 110.5
O5 C17 H17B 110.5
C18 C17 H17B 110.5
H17A C17 H17B 108.7
C19 C18 C17 103.2(4)
C19 C18 H18A 111.1
C17 C18 H18A 111.1
C19 C18 H18B 111.1
C17 C18 H18B 111.1
H18A C18 H18B 109.1
C20 C19 C18 101.1(4)
C20 C19 H19A 111.6
C18 C19 H19A 111.6
C20 C19 H19B 111.6
C18 C19 H19B 111.6
H19A C19 H19B 109.4
O5 C20 C19 103.8(4)
O5 C20 H20A 111.0
C19 C20 H20A 111.0
O5 C20 H20B 111.0
C19 C20 H20B 111.0
H20A C20 H20B 109.0
C24 O6 C21 102.9(4)
C24 O6 Mg2 121.7(3)
C21 O6 Mg2 125.4(3)
O6 C21 C22 103.8(4)
O6 C21 H21A 111.0
C22 C21 H21A 111.0
O6 C21 H21B 111.0
C22 C21 H21B 111.0
H21A C21 H21B 109.0
C23 C22 C21 105.2(4)
C23 C22 H22A 110.7
C21 C22 H22A 110.7
C23 C22 H22B 110.7
C21 C22 H22B 110.7
H22A C22 H22B 108.8
C24 C23 C22 103.4(4)
C24 C23 H23A 111.1
C22 C23 H23A 111.1
C24 C23 H23B 111.1
C22 C23 H23B 111.1
H23A C23 H23B 109.1
O6 C24 C23 106.2(4)
O6 C24 H24A 110.5
C23 C24 H24A 110.5
O6 C24 H24B 110.5
C23 C24 H24B 110.5
H24A C24 H24B 108.7
O8 Mg3 O9 91.61(15)
O8 Mg3 O7 92.50(17)
O9 Mg3 O7 86.92(19)
O8 Mg3 Cl4 93.03(11)
O9 Mg3 Cl4 174.60(14)
O7 Mg3 Cl4 90.09(14)
O8 Mg3 Cl5 91.35(12)
O9 Mg3 Cl5 98.29(14)
O7 Mg3 Cl5 173.44(15)
Cl4 Mg3 Cl5 84.39(6)
O8 Mg3 Cl6 175.45(13)
O9 Mg3 Cl6 89.19(12)
O7 Mg3 Cl6 92.01(14)
Cl4 Mg3 Cl6 86.41(6)
Cl5 Mg3 Cl6 84.11(6)
O8 Mg3 Mg4 125.30(12)
O9 Mg3 Mg4 127.36(13)
O7 Mg3 Mg4 122.22(15)
Cl4 Mg3 Mg4 51.20(5)
Cl5 Mg3 Mg4 51.31(5)
Cl6 Mg3 Mg4 51.26(5)
O10 Mg4 O11 88.51(14)
O10 Mg4 O12 89.38(14)
O11 Mg4 O12 91.54(14)
O10 Mg4 Cl4 94.78(11)
O11 Mg4 Cl4 88.94(11)
O12 Mg4 Cl4 175.82(12)
O10 Mg4 Cl5 94.60(11)
O11 Mg4 Cl5 172.49(12)
O12 Mg4 Cl5 95.33(10)
Cl4 Mg4 Cl5 83.99(6)
O10 Mg4 Cl6 178.35(12)
O11 Mg4 Cl6 92.62(11)
O12 Mg4 Cl6 89.39(10)
Cl4 Mg4 Cl6 86.44(6)
Cl5 Mg4 Cl6 84.42(6)
O10 Mg4 Mg3 128.42(11)
O11 Mg4 Mg3 121.80(11)
O12 Mg4 Mg3 125.91(11)
Cl4 Mg4 Mg3 50.73(5)
Cl5 Mg4 Mg3 51.23(5)
Cl6 Mg4 Mg3 51.77(5)
Mg3 Cl4 Mg4 78.07(6)
Mg3 Cl5 Mg4 77.46(6)
Mg4 Cl6 Mg3 76.97(6)
C28 O7 C25 101.7(4)
C28 O7 Mg3 126.4(4)
C25 O7 Mg3 122.8(4)
C26 C25 O7 100.7(5)
C26 C25 H25A 111.6
O7 C25 H25A 111.6
C26 C25 H25B 111.6
O7 C25 H25B 111.6
H25A C25 H25B 109.4
C25 C26 C27 103.3(6)
C25 C26 H26A 111.1
C27 C26 H26A 111.1
C25 C26 H26B 111.1
C27 C26 H26B 111.1
H26A C26 H26B 109.1
C26 C27 C28 96.7(6)
C26 C27 H27A 112.4
C28 C27 H27A 112.4
C26 C27 H27B 112.4
C28 C27 H27B 112.4
H27A C27 H27B 110.0
O7 C28 C27 111.2(5)
O7 C28 H28A 109.4
C27 C28 H28A 109.4
O7 C28 H28B 109.4
C27 C28 H28B 109.4
H28A C28 H28B 108.0
C29 O8 C32 107.8(4)
C29 O8 Mg3 127.0(4)
C32 O8 Mg3 123.9(3)
O8 C29 C30 103.3(6)
O8 C29 H29A 111.1
C30 C29 H29A 111.1
O8 C29 H29B 111.1
C30 C29 H29B 111.1
H29A C29 H29B 109.1
C29 C30 C31 103.2(5)
C29 C30 H30A 111.1
C31 C30 H30A 111.1
C29 C30 H30B 111.1
C31 C30 H30B 111.1
H30A C30 H30B 109.1
C32 C31 C30 103.9(5)
C32 C31 H31A 111.0
C30 C31 H31A 111.0
C32 C31 H31B 111.0
C30 C31 H31B 111.0
H31A C31 H31B 109.0
O8 C32 C31 106.8(5)
O8 C32 H32A 110.4
C31 C32 H32A 110.4
O8 C32 H32B 110.4
C31 C32 H32B 110.4
H32A C32 H32B 108.6
C36A O9 C33 107.2(5)
C33 O9 C36B 98.1(8)
C36A O9 Mg3 127.8(4)
C33 O9 Mg3 121.6(4)
C36B O9 Mg3 113.0(7)
C34A C33 O9 98.3(9)
O9 C33 C34B 103.0(8)
C34A C33 H33A 112.1
O9 C33 H33A 112.1
C34B C33 H33A 85.1
C34A C33 H33B 112.1
O9 C33 H33B 112.1
C34B C33 H33B 131.6
H33A C33 H33B 109.7
C33 C34A C35 97.1(11)
C33 C34A H34A 112.3
C35 C34A H34A 112.3
C33 C34A H34B 112.3
C35 C34A H34B 112.3
H34A C34A H34B 109.9
O9 C36A C35 107.1(6)
O9 C36A H36A 110.3
C35 C36A H36A 110.3
O9 C36A H36B 110.3
C35 C36A H36B 110.3
H36A C36A H36B 108.5
C35 C34B C33 106.6(9)
C35 C34B H34C 110.4
C33 C34B H34C 110.4
C35 C34B H34D 110.4
C33 C34B H34D 110.4
H34C C34B H34D 108.6
C35 C36B O9 103.3(14)
C35 C36B H36C 111.1
O9 C36B H36C 111.1
C35 C36B H36D 111.1
O9 C36B H36D 111.1
H36C C36B H36D 109.1
C36B C35 C34B 116.9(13)
C34B C35 C36A 103.0(8)
C36B C35 C34A 111.9(13)
C36A C35 C34A 84.1(8)
C36B C35 H35A 74.5
C34B C35 H35A 91.5
C36A C35 H35A 114.6
C34A C35 H35A 114.6
C36B C35 H35B 123.1
C34B C35 H35B 119.2
C36A C35 H35B 114.6
C34A C35 H35B 114.6
H35A C35 H35B 111.7
C40 O10 C37 106.8(4)
C40 O10 Mg4 126.6(3)
C37 O10 Mg4 122.8(3)
O10 C37 C38 102.2(4)
O10 C37 H37A 111.3
C38 C37 H37A 111.3
O10 C37 H37B 111.3
C38 C37 H37B 111.3
H37A C37 H37B 109.2
C37 C38 C39 104.1(4)
C37 C38 H38A 110.9
C39 C38 H38A 110.9
C37 C38 H38B 110.9
C39 C38 H38B 110.9
H38A C38 H38B 109.0
C40 C39 C38 104.7(4)
C40 C39 H39A 110.8
C38 C39 H39A 110.8
C40 C39 H39B 110.8
C38 C39 H39B 110.8
H39A C39 H39B 108.9
O10 C40 C39 108.2(5)
O10 C40 H40A 110.1
C39 C40 H40A 110.1
O10 C40 H40B 110.1
C39 C40 H40B 110.1
H40A C40 H40B 108.4
C41 O11 C44 106.8(4)
C41 O11 Mg4 129.3(3)
C44 O11 Mg4 123.1(3)
O11 C41 C42 102.0(4)
O11 C41 H41A 111.4
C42 C41 H41A 111.4
O11 C41 H41B 111.4
C42 C41 H41B 111.4
H41A C41 H41B 109.2
C43 C42 C41 101.7(5)
C43 C42 H42A 111.4
C41 C42 H42A 111.4
C43 C42 H42B 111.4
C41 C42 H42B 111.4
H42A C42 H42B 109.3
C44 C43 C42 105.5(5)
C44 C43 H43A 110.6
C42 C43 H43A 110.6
C44 C43 H43B 110.6
C42 C43 H43B 110.6
H43A C43 H43B 108.8
O11 C44 C43 105.1(4)
O11 C44 H44A 110.7
C43 C44 H44A 110.7
O11 C44 H44B 110.7
C43 C44 H44B 110.7
H44A C44 H44B 108.8
C45 O12 C48 109.0(4)
C45 O12 Mg4 120.8(3)
C48 O12 Mg4 125.6(3)
O12 C45 C46 105.6(5)
O12 C45 H45A 110.6
C46 C45 H45A 110.6
O12 C45 H45B 110.6
C46 C45 H45B 110.6
H45A C45 H45B 108.8
C47 C46 C45 103.1(5)
C47 C46 H46A 111.1
C45 C46 H46A 111.1
C47 C46 H46B 111.1
C45 C46 H46B 111.1
H46A C46 H46B 109.1
C48 C47 C46 103.2(5)
C48 C47 H47A 111.1
C46 C47 H47A 111.1
C48 C47 H47B 111.1
C46 C47 H47B 111.1
H47A C47 H47B 109.1
O12 C48 C47 103.5(5)
O12 C48 H48A 111.1
C47 C48 H48A 111.1
O12 C48 H48B 111.1
C47 C48 H48B 111.1
H48A C48 H48B 109.0
C49 Al1 C61 107.6(2)
C49 Al1 C55 106.2(2)
C61 Al1 C55 113.16(19)
C49 Al1 C67 110.5(2)
C61 Al1 C67 107.5(2)
C55 Al1 C67 111.8(2)
C54 C49 C50 114.7(4)
C54 C49 Al1 120.4(3)
C50 C49 Al1 124.8(4)
C51 C50 C49 122.5(5)
C51 C50 H50 118.7
C49 C50 H50 118.7
C52 C51 C50 121.0(5)
C52 C51 H51 119.5
C50 C51 H51 119.5
C51 C52 C53 118.7(5)
C51 C52 H52 120.7
C53 C52 H52 120.7
C54 C53 C52 118.9(5)
C54 C53 H53 120.6
C52 C53 H53 120.6
C53 C54 C49 124.2(5)
C53 C54 H54 117.9
C49 C54 H54 117.9
C60 C55 C56 114.8(4)
C60 C55 Al1 125.5(3)
C56 C55 Al1 119.5(3)
C57 C56 C55 123.2(5)
C57 C56 H56 118.4
C55 C56 H56 118.4
C56 C57 C58 119.5(5)
C56 C57 H57 120.2
C58 C57 H57 120.2
C59 C58 C57 119.6(5)
C59 C58 H58 120.2
C57 C58 H58 120.2
C60 C59 C58 119.3(5)
C60 C59 H59 120.3
C58 C59 H59 120.3
C59 C60 C55 123.5(4)
C59 C60 H60 118.3
C55 C60 H60 118.3
C62 C61 C66 114.9(4)
C62 C61 Al1 117.7(3)
C66 C61 Al1 127.4(3)
C63 C62 C61 123.4(5)
C63 C62 H62 118.3
C61 C62 H62 118.3
C64 C63 C62 119.7(4)
C64 C63 H63 120.1
C62 C63 H63 120.1
C63 C64 C65 119.0(5)
C63 C64 H64 120.5
C65 C64 H64 120.5
C66 C65 C64 120.3(5)
C66 C65 H65 119.9
C64 C65 H65 119.9
C65 C66 C61 122.7(4)
C65 C66 H66 118.7
C61 C66 H66 118.7
C68 C67 C72 114.4(5)
C68 C67 Al1 125.0(4)
C72 C67 Al1 120.4(4)
C67 C68 C69 123.0(7)
C67 C68 H68 118.5
C69 C68 H68 118.5
C70 C69 C68 119.6(7)
C70 C69 H69 120.2
C68 C69 H69 120.2
C71 C70 C69 119.8(6)
C71 C70 H70 120.1
C69 C70 H70 120.1
C70 C71 C72 119.7(7)
C70 C71 H71 120.2
C72 C71 H71 120.2
C71 C72 C67 123.5(6)
C71 C72 H72 118.3
C67 C72 H72 118.3
C91 Al2 C73 107.1(2)
C91 Al2 C85 112.08(19)
C73 Al2 C85 110.7(2)
C91 Al2 C79 108.80(19)
C73 Al2 C79 110.1(2)
C85 Al2 C79 108.0(2)
C78 C73 C74 114.6(4)
C78 C73 Al2 121.8(4)
C74 C73 Al2 123.6(4)
C75 C74 C73 123.0(5)
C75 C74 H74 118.5
C73 C74 H74 118.5
C76 C75 C74 119.6(5)
C76 C75 H75 120.2
C74 C75 H75 120.2
C75 C76 C77 119.3(5)
C75 C76 H76 120.3
C77 C76 H76 120.3
C78 C77 C76 120.0(5)
C78 C77 H77 120.0
C76 C77 H77 120.0
C77 C78 C73 123.6(5)
C77 C78 H78 118.2
C73 C78 H78 118.2
C80 C79 C84 115.9(4)
C80 C79 Al2 122.9(3)
C84 C79 Al2 121.2(3)
C81 C80 C79 122.3(4)
C81 C80 H80 118.8
C79 C80 H80 118.8
C82 C81 C80 120.1(4)
C82 C81 H81 120.0
C80 C81 H81 120.0
C81 C82 C83 119.6(4)
C81 C82 H82 120.2
C83 C82 H82 120.2
C84 C83 C82 119.7(5)
C84 C83 H83 120.2
C82 C83 H83 120.2
C83 C84 C79 122.5(5)
C83 C84 H84 118.8
C79 C84 H84 118.8
C86 C85 C90 115.3(5)
C86 C85 Al2 125.0(4)
C90 C85 Al2 119.7(4)
C85 C86 C87 123.2(5)
C85 C86 H86 118.4
C87 C86 H86 118.4
C88 C87 C86 119.6(6)
C88 C87 H87 120.2
C86 C87 H87 120.2
C87 C88 C89 119.4(5)
C87 C88 H88 120.3
C89 C88 H88 120.3
C88 C89 C90 120.4(5)
C88 C89 H89 119.8
C90 C89 H89 119.8
C89 C90 C85 122.1(5)
C89 C90 H90 119.0
C85 C90 H90 119.0
C92 C91 C96 115.0(4)
C92 C91 Al2 120.9(3)
C96 C91 Al2 124.1(4)
C93 C92 C91 123.2(5)
C93 C92 H92 118.4
C91 C92 H92 118.4
C94 C93 C92 119.9(5)
C94 C93 H93 120.1
C92 C93 H93 120.1
C93 C94 C95 119.8(5)
C93 C94 H94 120.1
C95 C94 H94 120.1
C94 C95 C96 120.1(5)
C94 C95 H95 119.9
C96 C95 H95 119.9
C95 C96 C91 121.9(5)
C95 C96 H96 119.0
C91 C96 H96 119.0

loop_
_geom_bond_atom_site_label_1
_geom_bond_atom_site_label_2
_geom_bond_distance
Cl1 Mg2 2.4793(17)
Cl1 Mg1 2.5135(17)
Cl2 Mg1 2.4941(17)
Cl2 Mg2 2.5346(17)
Cl3 Mg1 2.4814(18)
Cl3 Mg2 2.4958(17)
Mg1 O2 2.068(3)
Mg1 O3 2.083(3)
Mg1 O1 2.100(3)
Mg1 Mg2 3.1271(19)
Mg2 O4 2.056(3)
Mg2 O5 2.077(3)
Mg2 O6 2.099(3)
O1 C4 1.452(6)
O1 C1 1.463(6)
C1 C2 1.497(8)
C1 H1A 0.9900
C1 H1B 0.9900
C2 C3A 1.403(13)
C2 C3B 1.595(18)
C2 H2A 0.9900
C2 H2B 0.9900
C3A C4 1.517(13)
C3A H3A1 0.9900
C3A H3A2 0.9900
C3B C4 1.385(15)
C3B H3B1 0.9900
C3B H3B2 0.9900
C4 H4A 0.9900
C4 H4B 0.9900
O2 C5 1.429(6)
O2 C8 1.447(5)
C5 C6 1.442(8)
C5 H5A 0.9900
C5 H5B 0.9900
C6 C7 1.488(8)
C6 H6A 0.9900
C6 H6B 0.9900
C7 C8 1.516(7)
C7 H7A 0.9900
C7 H7B 0.9900
C8 H8A 0.9900
C8 H8B 0.9900
O3 C9 1.455(5)
O3 C12 1.461(5)
C9 C10 1.504(7)
C9 H9A 0.9900
C9 H9B 0.9900
C10 C11 1.520(7)
C10 H10A 0.9900
C10 H10B 0.9900
C11 C12 1.522(6)
C11 H11A 0.9900
C11 H11B 0.9900
C12 H12A 0.9900
C12 H12B 0.9900
O4 C16 1.422(7)
O4 C13 1.456(8)
C13 C14B 1.462(15)
C13 C14A 1.583(14)
C13 H13A 0.9900
C13 H13B 0.9900
C14A C15 1.530(14)
C14A H14A 0.9900
C14A H14B 0.9900
C14B C15 1.477(15)
C14B H14C 0.9900
C14B H14D 0.9900
C15 C16 1.507(10)
C15 H15A 0.9900
C15 H15B 0.9900
C16 H16A 0.9900
C16 H16B 0.9900
O5 C20 1.455(5)
O5 C17 1.458(5)
C17 C18 1.525(6)
C17 H17A 0.9900
C17 H17B 0.9900
C18 C19 1.524(7)
C18 H18A 0.9900
C18 H18B 0.9900
C19 C20 1.507(7)
C19 H19A 0.9900
C19 H19B 0.9900
C20 H20A 0.9900
C20 H20B 0.9900
O6 C24 1.449(6)
O6 C21 1.456(6)
C21 C22 1.529(9)
C21 H21A 0.9900
C21 H21B 0.9900
C22 C23 1.524(8)
C22 H22A 0.9900
C22 H22B 0.9900
C23 C24 1.502(7)
C23 H23A 0.9900
C23 H23B 0.9900
C24 H24A 0.9900
C24 H24B 0.9900
Mg3 O8 2.074(4)
Mg3 O9 2.082(4)
Mg3 O7 2.090(4)
Mg3 Cl4 2.477(2)
Mg3 Cl5 2.500(2)
Mg3 Cl6 2.5242(19)
Mg3 Mg4 3.130(2)
Mg4 O10 2.065(3)
Mg4 O11 2.075(3)
Mg4 O12 2.104(3)
Mg4 Cl4 2.4936(18)
Mg4 Cl5 2.5033(18)
Mg4 Cl6 2.5062(18)
O7 C28 1.409(7)
O7 C25 1.604(8)
C25 C26 1.457(9)
C25 H25A 0.9900
C25 H25B 0.9900
C26 C27 1.474(10)
C26 H26A 0.9900
C26 H26B 0.9900
C27 C28 1.499(9)
C27 H27A 0.9900
C27 H27B 0.9900
C28 H28A 0.9900
C28 H28B 0.9900
O8 C29 1.441(6)
O8 C32 1.452(7)
C29 C30 1.505(10)
C29 H29A 0.9900
C29 H29B 0.9900
C30 C31 1.533(11)
C30 H30A 0.9900
C30 H30B 0.9900
C31 C32 1.517(8)
C31 H31A 0.9900
C31 H31B 0.9900
C32 H32A 0.9900
C32 H32B 0.9900
O9 C36A 1.342(9)
O9 C33 1.532(8)
O9 C36B 1.71(2)
C33 C34A 1.46(2)
C33 C34B 1.559(17)
C33 H33A 0.9900
C33 H33B 0.9900
C34A C35 1.70(2)
C34A H34A 0.9900
C34A H34B 0.9900
C36A C35 1.550(11)
C36A H36A 0.9900
C36A H36B 0.9900
C34B C35 1.400(19)
C34B H34C 0.9900
C34B H34D 0.9900
C36B C35 1.23(2)
C36B H36C 0.9900
C36B H36D 0.9900
C35 H35A 0.9900
C35 H35B 0.9900
O10 C40 1.420(7)
O10 C37 1.481(6)
C37 C38 1.519(8)
C37 H37A 0.9900
C37 H37B 0.9900
C38 C39 1.529(8)
C38 H38A 0.9900
C38 H38B 0.9900
C39 C40 1.496(8)
C39 H39A 0.9900
C39 H39B 0.9900
C40 H40A 0.9900
C40 H40B 0.9900
O11 C41 1.428(6)
O11 C44 1.478(6)
C41 C42 1.533(8)
C41 H41A 0.9900
C41 H41B 0.9900
C42 C43 1.512(8)
C42 H42A 0.9900
C42 H42B 0.9900
C43 C44 1.511(8)
C43 H43A 0.9900
C43 H43B 0.9900
C44 H44A 0.9900
C44 H44B 0.9900
O12 C45 1.440(6)
O12 C48 1.450(7)
C45 C46 1.534(8)
C45 H45A 0.9900
C45 H45B 0.9900
C46 C47 1.505(9)
C46 H46A 0.9900
C46 H46B 0.9900
C47 C48 1.476(8)
C47 H47A 0.9900
C47 H47B 0.9900
C48 H48A 0.9900
C48 H48B 0.9900
Al1 C49 2.005(5)
Al1 C61 2.006(5)
Al1 C55 2.010(5)
Al1 C67 2.013(5)
C49 C54 1.396(7)
C49 C50 1.404(7)
C50 C51 1.387(8)
C50 H50 0.9500
C51 C52 1.379(9)
C51 H51 0.9500
C52 C53 1.401(8)
C52 H52 0.9500
C53 C54 1.389(7)
C53 H53 0.9500
C54 H54 0.9500
C55 C60 1.405(6)
C55 C56 1.413(6)
C56 C57 1.379(7)
C56 H56 0.9500
C57 C58 1.400(8)
C57 H57 0.9500
C58 C59 1.388(7)
C58 H58 0.9500
C59 C60 1.388(7)
C59 H59 0.9500
C60 H60 0.9500
C61 C62 1.407(6)
C61 C66 1.410(6)
C62 C63 1.385(7)
C62 H62 0.9500
C63 C64 1.383(8)
C63 H63 0.9500
C64 C65 1.399(7)
C64 H64 0.9500
C65 C66 1.379(7)
C65 H65 0.9500
C66 H66 0.9500
C67 C68 1.394(8)
C67 C72 1.402(8)
C68 C69 1.395(9)
C68 H68 0.9500
C69 C70 1.384(13)
C69 H69 0.9500
C70 C71 1.355(11)
C70 H70 0.9500
C71 C72 1.394(8)
C71 H71 0.9500
C72 H72 0.9500
Al2 C91 2.010(5)
Al2 C73 2.011(5)
Al2 C85 2.015(5)
Al2 C79 2.021(5)
C73 C78 1.391(7)
C73 C74 1.413(7)
C74 C75 1.397(7)
C74 H74 0.9500
C75 C76 1.378(8)
C75 H75 0.9500
C76 C77 1.388(8)
C76 H76 0.9500
C77 C78 1.382(8)
C77 H77 0.9500
C78 H78 0.9500
C79 C80 1.396(6)
C79 C84 1.407(7)
C80 C81 1.395(6)
C80 H80 0.9500
C81 C82 1.378(7)
C81 H81 0.9500
C82 C83 1.388(7)
C82 H82 0.9500
C83 C84 1.388(7)
C83 H83 0.9500
C84 H84 0.9500
C85 C86 1.391(7)
C85 C90 1.404(7)
C86 C87 1.398(7)
C86 H86 0.9500
C87 C88 1.374(9)
C87 H87 0.9500
C88 C89 1.378(9)
C88 H88 0.9500
C89 C90 1.394(8)
C89 H89 0.9500
C90 H90 0.9500
C91 C92 1.395(7)
C91 C96 1.404(6)
C92 C93 1.388(7)
C92 H92 0.9500
C93 C94 1.364(8)
C93 H93 0.9500
C94 C95 1.370(8)
C94 H94 0.9500
C95 C96 1.400(7)
C95 H95 0.9500
C96 H96 0.9500

loop_
_geom_torsion_atom_site_label_1
_geom_torsion_atom_site_label_2
_geom_torsion_atom_site_label_3
_geom_torsion_atom_site_label_4
_geom_torsion
Mg2 Cl3 Mg1 O2 138.90(10)
Mg2 Cl3 Mg1 O1 -131.34(11)
Mg2 Cl3 Mg1 Cl2 -43.18(5)
Mg2 Cl3 Mg1 Cl1 42.82(5)
Mg2 Cl2 Mg1 O3 -130.99(10)
Mg2 Cl2 Mg1 O1 139.31(10)
Mg2 Cl2 Mg1 Cl3 42.56(5)
Mg2 Cl2 Mg1 Cl1 -41.91(5)
Mg2 Cl1 Mg1 O2 -134.70(11)
Mg2 Cl1 Mg1 O3 133.71(10)
Mg2 Cl1 Mg1 Cl3 -43.23(5)
Mg2 Cl1 Mg1 Cl2 42.93(5)
Mg1 Cl1 Mg2 O4 136.43(11)
Mg1 Cl1 Mg2 O5 -131.73(10)
Mg1 Cl1 Mg2 Cl3 42.88(5)
Mg1 Cl1 Mg2 Cl2 -42.09(5)
Mg1 Cl3 Mg2 O4 -137.48(11)
Mg1 Cl3 Mg2 O6 133.74(10)
Mg1 Cl3 Mg2 Cl1 -43.52(5)
Mg1 Cl3 Mg2 Cl2 42.42(5)
Mg1 Cl2 Mg2 O5 134.92(10)
Mg1 Cl2 Mg2 O6 -135.18(10)
Mg1 Cl2 Mg2 Cl1 42.63(5)
Mg1 Cl2 Mg2 Cl3 -42.34(5)
O2 Mg1 Mg2 O4 2.6(2)
O3 Mg1 Mg2 O4 -118.67(17)
O1 Mg1 Mg2 O4 125.40(18)
Cl3 Mg1 Mg2 O4 58.64(14)
Cl2 Mg1 Mg2 O4 178.82(15)
Cl1 Mg1 Mg2 O4 -60.51(14)
O2 Mg1 Mg2 O5 126.05(17)
O3 Mg1 Mg2 O5 4.77(18)
O1 Mg1 Mg2 O5 -111.16(17)
Cl3 Mg1 Mg2 O5 -177.91(14)
Cl2 Mg1 Mg2 O5 -57.73(12)
Cl1 Mg1 Mg2 O5 62.93(13)
O2 Mg1 Mg2 O6 -117.31(17)
O3 Mg1 Mg2 O6 121.42(16)
O1 Mg1 Mg2 O6 5.49(19)
Cl3 Mg1 Mg2 O6 -61.27(13)
Cl2 Mg1 Mg2 O6 58.91(13)
Cl1 Mg1 Mg2 O6 179.58(14)
O2 Mg1 Mg2 Cl1 63.12(14)
O3 Mg1 Mg2 Cl1 -58.16(12)
O1 Mg1 Mg2 Cl1 -174.09(14)
Cl3 Mg1 Mg2 Cl1 119.15(7)
Cl2 Mg1 Mg2 Cl1 -120.67(7)
O2 Mg1 Mg2 Cl3 -56.04(14)
O3 Mg1 Mg2 Cl3 -177.31(13)
O1 Mg1 Mg2 Cl3 66.76(13)
Cl2 Mg1 Mg2 Cl3 120.18(7)
Cl1 Mg1 Mg2 Cl3 -119.15(7)
O2 Mg1 Mg2 Cl2 -176.22(15)
O3 Mg1 Mg2 Cl2 62.51(12)
O1 Mg1 Mg2 Cl2 -53.43(13)
Cl3 Mg1 Mg2 Cl2 -120.18(7)
Cl1 Mg1 Mg2 Cl2 120.67(7)
O2 Mg1 O1 C4 84.9(4)
O3 Mg1 O1 C4 176.5(4)
Cl3 Mg1 O1 C4 -7.2(4)
Cl2 Mg1 O1 C4 -92.7(4)
Mg2 Mg1 O1 C4 -53.4(4)
O2 Mg1 O1 C1 -127.1(3)
O3 Mg1 O1 C1 -35.4(3)
Cl3 Mg1 O1 C1 140.9(3)
Cl2 Mg1 O1 C1 55.3(3)
Mg2 Mg1 O1 C1 94.7(3)
C4 O1 C1 C2 10.4(6)
Mg1 O1 C1 C2 -142.5(4)
O1 C1 C2 C3A -28.3(11)
O1 C1 C2 C3B 5.9(11)
C1 C2 C3A C4 35.3(13)
C3B C2 C3A C4 -61.3(13)
C3A C2 C3B C4 70.9(15)
C1 C2 C3B C4 -20.7(16)
C2 C3B C4 O1 28.0(16)
C2 C3B C4 C3A -57.1(13)
C1 O1 C4 C3B -25.4(13)
Mg1 O1 C4 C3B 126.1(12)
C1 O1 C4 C3A 10.4(9)
Mg1 O1 C4 C3A 161.9(8)
C2 C3A C4 C3B 75.9(15)
C2 C3A C4 O1 -29.4(14)
O3 Mg1 O2 C5 104.1(5)
O1 Mg1 O2 C5 -166.2(5)
Cl3 Mg1 O2 C5 -69.6(5)
Cl1 Mg1 O2 C5 14.8(5)
Mg2 Mg1 O2 C5 -29.2(6)
O3 Mg1 O2 C8 -100.5(4)
O1 Mg1 O2 C8 -10.8(4)
Cl3 Mg1 O2 C8 85.8(4)
Cl1 Mg1 O2 C8 170.2(4)
Mg2 Mg1 O2 C8 126.2(4)
C8 O2 C5 C6 26.0(9)
Mg1 O2 C5 C6 -174.3(6)
O2 C5 C6 C7 -10.6(10)
C5 C6 C7 C8 -8.1(9)
C5 O2 C8 C7 -30.2(6)
Mg1 O2 C8 C7 170.9(3)
C6 C7 C8 O2 23.5(7)
O2 Mg1 O3 C9 14.2(3)
O1 Mg1 O3 C9 -75.3(3)
Cl2 Mg1 O3 C9 -164.0(3)
Cl1 Mg1 O3 C9 110.5(3)
Mg2 Mg1 O3 C9 151.6(3)
O2 Mg1 O3 C12 -146.9(3)
O1 Mg1 O3 C12 123.6(3)
Cl2 Mg1 O3 C12 34.9(3)
Cl1 Mg1 O3 C12 -50.7(3)
Mg2 Mg1 O3 C12 -9.5(4)
C12 O3 C9 C10 -22.2(5)
Mg1 O3 C9 C10 174.3(3)
O3 C9 C10 C11 37.4(5)
C9 C10 C11 C12 -38.4(5)
C9 O3 C12 C11 -2.4(5)
Mg1 O3 C12 C11 161.2(3)
C10 C11 C12 O3 25.7(5)
O5 Mg2 O4 C16 -55.3(4)
O6 Mg2 O4 C16 -145.2(4)
Cl1 Mg2 O4 C16 37.1(4)
Cl3 Mg2 O4 C16 122.0(4)
Mg1 Mg2 O4 C16 80.4(5)
O5 Mg2 O4 C13 136.2(5)
O6 Mg2 O4 C13 46.3(5)
Cl1 Mg2 O4 C13 -131.4(5)
Cl3 Mg2 O4 C13 -46.6(5)
Mg1 Mg2 O4 C13 -88.2(5)
C16 O4 C13 C14B 19.4(10)
Mg2 O4 C13 C14B -170.7(7)
C16 O4 C13 C14A -4.8(9)
Mg2 O4 C13 C14A 165.1(6)
O4 C13 C14A C15 32.6(10)
C14B C13 C14A C15 -67.2(17)
O4 C13 C14B C15 -4.6(12)
C14A C13 C14B C15 81.9(19)
C13 C14B C15 C16 -10.7(12)
C13 C14B C15 C14A -87(2)
C13 C14A C15 C14B 62.7(17)
C13 C14A C15 C16 -46.2(9)
C13 O4 C16 C15 -25.9(8)
Mg2 O4 C16 C15 163.8(4)
C14B C15 C16 O4 22.2(10)
C14A C15 C16 O4 45.9(8)
O4 Mg2 O5 C20 -49.4(4)
O6 Mg2 O5 C20 39.2(4)
Cl1 Mg2 O5 C20 -143.8(3)
Cl2 Mg2 O5 C20 130.8(3)
Mg1 Mg2 O5 C20 171.8(3)
O4 Mg2 O5 C17 132.2(3)
O6 Mg2 O5 C17 -139.3(3)
Cl1 Mg2 O5 C17 37.8(3)
Cl2 Mg2 O5 C17 -47.7(3)
Mg1 Mg2 O5 C17 -6.6(4)
C20 O5 C17 C18 -6.7(5)
Mg2 O5 C17 C18 172.0(3)
O5 C17 C18 C19 -19.4(5)
C17 C18 C19 C20 36.9(5)
C17 O5 C20 C19 30.6(5)
Mg2 O5 C20 C19 -148.0(3)
C18 C19 C20 O5 -41.7(5)
O4 Mg2 O6 C24 144.5(3)
O5 Mg2 O6 C24 52.9(3)
Cl3 Mg2 O6 C24 -121.6(3)
Cl2 Mg2 O6 C24 -36.9(3)
Mg1 Mg2 O6 C24 -78.7(3)
O4 Mg2 O6 C21 -75.9(4)
O5 Mg2 O6 C21 -167.6(4)
Cl3 Mg2 O6 C21 18.0(4)
Cl2 Mg2 O6 C21 102.6(4)
Mg1 Mg2 O6 C21 60.9(4)
C24 O6 C21 C22 41.2(5)
Mg2 O6 C21 C22 -104.3(4)
O6 C21 C22 C23 -25.1(5)
C21 C22 C23 C24 -0.1(5)
C21 O6 C24 C23 -42.4(5)
Mg2 O6 C24 C23 104.7(4)
C22 C23 C24 O6 25.7(5)
O8 Mg3 Mg4 O10 1.6(2)
O9 Mg3 Mg4 O10 127.4(2)
O7 Mg3 Mg4 O10 -119.0(2)
Cl4 Mg3 Mg4 O10 -59.27(14)
Cl5 Mg3 Mg4 O10 59.63(14)
Cl6 Mg3 Mg4 O10 177.92(15)
O8 Mg3 Mg4 O11 118.56(18)
O9 Mg3 Mg4 O11 -115.7(2)
O7 Mg3 Mg4 O11 -2.1(2)
Cl4 Mg3 Mg4 O11 57.65(13)
Cl5 Mg3 Mg4 O11 176.55(14)
Cl6 Mg3 Mg4 O11 -65.16(13)
O8 Mg3 Mg4 O12 -122.23(18)
O9 Mg3 Mg4 O12 3.5(2)
O7 Mg3 Mg4 O12 117.1(2)
Cl4 Mg3 Mg4 O12 176.87(14)
Cl5 Mg3 Mg4 O12 -64.24(13)
Cl6 Mg3 Mg4 O12 54.05(13)
O8 Mg3 Mg4 Cl4 60.91(14)
O9 Mg3 Mg4 Cl4 -173.38(18)
O7 Mg3 Mg4 Cl4 -59.72(16)
Cl5 Mg3 Mg4 Cl4 118.89(7)
Cl6 Mg3 Mg4 Cl4 -122.82(8)
O8 Mg3 Mg4 Cl5 -57.99(14)
O9 Mg3 Mg4 Cl5 67.72(17)
O7 Mg3 Mg4 Cl5 -178.61(17)
Cl4 Mg3 Mg4 Cl5 -118.89(7)
Cl6 Mg3 Mg4 Cl5 118.29(7)
O8 Mg3 Mg4 Cl6 -176.28(16)
O9 Mg3 Mg4 Cl6 -50.56(17)
O7 Mg3 Mg4 Cl6 63.10(16)
Cl4 Mg3 Mg4 Cl6 122.82(8)
Cl5 Mg3 Mg4 Cl6 -118.29(7)
O8 Mg3 Cl4 Mg4 -134.43(12)
O7 Mg3 Cl4 Mg4 133.07(14)
Cl5 Mg3 Cl4 Mg4 -43.37(5)
Cl6 Mg3 Cl4 Mg4 41.06(6)
O10 Mg4 Cl4 Mg3 137.48(11)
O11 Mg4 Cl4 Mg3 -134.10(11)
Cl5 Mg4 Cl4 Mg3 43.35(6)
Cl6 Mg4 Cl4 Mg3 -41.41(6)
O8 Mg3 Cl5 Mg4 136.19(11)
O9 Mg3 Cl5 Mg4 -131.99(12)
Cl4 Mg3 Cl5 Mg4 43.28(5)
Cl6 Mg3 Cl5 Mg4 -43.67(6)
O10 Mg4 Cl5 Mg3 -137.30(11)
O12 Mg4 Cl5 Mg3 132.90(11)
Cl4 Mg4 Cl5 Mg3 -42.96(6)
Cl6 Mg4 Cl5 Mg3 44.03(6)
O11 Mg4 Cl6 Mg3 129.46(11)
O12 Mg4 Cl6 Mg3 -139.03(11)
Cl4 Mg4 Cl6 Mg3 40.68(6)
Cl5 Mg4 Cl6 Mg3 -43.62(6)
O9 Mg3 Cl6 Mg4 142.12(14)
O7 Mg3 Cl6 Mg4 -130.98(14)
Cl4 Mg3 Cl6 Mg4 -41.02(6)
Cl5 Mg3 Cl6 Mg4 43.71(6)
O8 Mg3 O7 C28 -7.4(7)
O9 Mg3 O7 C28 -98.8(6)
Cl4 Mg3 O7 C28 85.7(6)
Cl6 Mg3 O7 C28 172.1(6)
Mg4 Mg3 O7 C28 128.0(6)
O8 Mg3 O7 C25 -148.2(5)
O9 Mg3 O7 C25 120.4(5)
Cl4 Mg3 O7 C25 -55.1(5)
Cl6 Mg3 O7 C25 31.3(5)
Mg4 Mg3 O7 C25 -12.8(5)
C28 O7 C25 C26 -21.0(8)
Mg3 O7 C25 C26 127.7(5)
O7 C25 C26 C27 45.4(7)
C25 C26 C27 C28 -50.4(8)
C25 O7 C28 C27 -10.4(9)
Mg3 O7 C28 C27 -157.6(5)
C26 C27 C28 O7 37.3(9)
O9 Mg3 O8 C29 15.1(4)
O7 Mg3 O8 C29 -71.9(4)
Cl4 Mg3 O8 C29 -162.1(4)
Cl5 Mg3 O8 C29 113.4(4)
Mg4 Mg3 O8 C29 154.9(4)
O9 Mg3 O8 C32 -150.1(4)
O7 Mg3 O8 C32 122.9(4)
Cl4 Mg3 O8 C32 32.6(4)
Cl5 Mg3 O8 C32 -51.8(4)
Mg4 Mg3 O8 C32 -10.4(4)
C32 O8 C29 C30 -36.3(6)
Mg3 O8 C29 C30 156.5(4)
O8 C29 C30 C31 38.2(6)
C29 C30 C31 C32 -26.1(6)
C29 O8 C32 C31 19.5(6)
Mg3 O8 C32 C31 -172.8(3)
C30 C31 C32 O8 4.9(6)
O8 Mg3 O9 C36A 78.3(5)
O7 Mg3 O9 C36A 170.7(5)
Cl5 Mg3 O9 C36A -13.3(5)
Cl6 Mg3 O9 C36A -97.2(5)
Mg4 Mg3 O9 C36A -60.2(6)
O8 Mg3 O9 C33 -125.4(5)
O7 Mg3 O9 C33 -33.0(5)
Cl5 Mg3 O9 C33 143.0(5)
Cl6 Mg3 O9 C33 59.1(5)
Mg4 Mg3 O9 C33 96.1(5)
O8 Mg3 O9 C36B 118.4(8)
O7 Mg3 O9 C36B -149.2(8)
Cl5 Mg3 O9 C36B 26.8(8)
Cl6 Mg3 O9 C36B -57.1(8)
Mg4 Mg3 O9 C36B -20.1(8)
C36A O9 C33 C34A -16.1(10)
C36B O9 C33 C34A -53.2(12)
Mg3 O9 C33 C34A -176.7(8)
C36A O9 C33 C34B 11.9(10)
C36B O9 C33 C34B -25.2(11)
Mg3 O9 C33 C34B -148.7(7)
O9 C33 C34A C35 49.8(11)
C34B C33 C34A C35 -52.4(19)
C33 O9 C36A C35 -29.8(8)
C36B O9 C36A C35 50.8(12)
Mg3 O9 C36A C35 129.2(5)
C34A C33 C34B C35 95(2)
O9 C33 C34B C35 12.4(12)
C36A O9 C36B C35 -73.4(15)
C33 O9 C36B C35 34.4(14)
Mg3 O9 C36B C35 163.9(10)
O9 C36B C35 C34B -30.4(18)
O9 C36B C35 C36A 48.8(10)
O9 C36B C35 C34A -3.3(17)
C33 C34B C35 C36B 13.8(18)
C33 C34B C35 C36A -28.5(12)
C33 C34B C35 C34A -71(2)
O9 C36A C35 C36B -78.0(16)
O9 C36A C35 C34B 38.1(10)
O9 C36A C35 C34A 54.7(9)
C33 C34A C35 C36B -30.3(18)
C33 C34A C35 C34B 77(2)
C33 C34A C35 C36A -62.3(11)
O11 Mg4 O10 C40 139.4(5)
O12 Mg4 O10 C40 47.8(5)
Cl4 Mg4 O10 C40 -131.8(5)
Cl5 Mg4 O10 C40 -47.5(5)
Mg3 Mg4 O10 C40 -89.9(5)
O11 Mg4 O10 C37 -65.5(4)
O12 Mg4 O10 C37 -157.1(4)
Cl4 Mg4 O10 C37 23.3(4)
Cl5 Mg4 O10 C37 107.6(4)
Mg3 Mg4 O10 C37 65.2(4)
C40 O10 C37 C38 -37.5(6)
Mg4 O10 C37 C38 163.2(3)
O10 C37 C38 C39 33.9(6)
C37 C38 C39 C40 -18.9(7)
C37 O10 C40 C39 26.3(7)
Mg4 O10 C40 C39 -175.4(4)
C38 C39 C40 O10 -4.0(7)
O10 Mg4 O11 C41 -31.7(4)
O12 Mg4 O11 C41 57.6(4)
Cl4 Mg4 O11 C41 -126.5(4)
Cl6 Mg4 O11 C41 147.1(4)
Mg3 Mg4 O11 C41 -167.4(4)
O10 Mg4 O11 C44 137.0(4)
O12 Mg4 O11 C44 -133.7(4)
Cl4 Mg4 O11 C44 42.2(4)
Cl6 Mg4 O11 C44 -44.2(4)
Mg3 Mg4 O11 C44 1.3(4)
C44 O11 C41 C42 41.4(5)
Mg4 O11 C41 C42 -148.5(4)
O11 C41 C42 C43 -41.9(5)
C41 C42 C43 C44 27.1(6)
C41 O11 C44 C43 -24.2(6)
Mg4 O11 C44 C43 164.9(4)
C42 C43 C44 O11 -3.3(6)
O10 Mg4 O12 C45 118.2(4)
O11 Mg4 O12 C45 29.8(4)
Cl5 Mg4 O12 C45 -147.2(4)
Cl6 Mg4 O12 C45 -62.8(4)
Mg3 Mg4 O12 C45 -102.3(4)
O10 Mg4 O12 C48 -88.6(4)
O11 Mg4 O12 C48 -177.1(4)
Cl5 Mg4 O12 C48 5.9(4)
Cl6 Mg4 O12 C48 90.3(4)
Mg3 Mg4 O12 C48 50.8(4)
C48 O12 C45 C46 -8.6(6)
Mg4 O12 C45 C46 148.5(4)
O12 C45 C46 C47 -16.1(6)
C45 C46 C47 C48 34.1(7)
C45 O12 C48 C47 30.4(6)
Mg4 O12 C48 C47 -125.3(4)
C46 C47 C48 O12 -39.7(6)
C61 Al1 C49 C54 88.4(4)
C55 Al1 C49 C54 -33.0(4)
C67 Al1 C49 C54 -154.5(4)
C55 Al1 C49 C50 150.3(5)
C67 Al1 C49 C50 28.8(5)
C54 C49 C50 C51 2.0(9)
Al1 C49 C50 C51 178.8(5)
C49 C50 C51 C52 -0.8(11)
C50 C51 C52 C53 -1.1(10)
C51 C52 C53 C54 1.7(8)
C52 C53 C54 C49 -0.5(8)
C50 C49 C54 C53 -1.3(7)
Al1 C49 C54 C53 -178.3(4)
C49 Al1 C55 C60 93.4(4)
C61 Al1 C55 C60 -24.4(4)
C67 Al1 C55 C60 -146.0(4)
C49 Al1 C55 C56 -81.4(4)
C61 Al1 C55 C56 160.8(3)
C67 Al1 C55 C56 39.3(4)
C60 C55 C56 C57 -0.8(6)
Al1 C55 C56 C57 174.5(4)
C55 C56 C57 C58 1.7(7)
C56 C57 C58 C59 -1.2(7)
C57 C58 C59 C60 -0.1(7)
C58 C59 C60 C55 1.0(7)
C56 C55 C60 C59 -0.6(6)
Al1 C55 C60 C59 -175.6(3)
C49 Al1 C61 C62 36.8(4)
C55 Al1 C61 C62 153.8(3)
C67 Al1 C61 C62 -82.3(4)
C49 Al1 C61 C66 -143.8(4)
C55 Al1 C61 C66 -26.8(5)
C67 Al1 C61 C66 97.1(4)
C66 C61 C62 C63 -1.0(7)
Al1 C61 C62 C63 178.5(4)
C61 C62 C63 C64 1.4(7)
C62 C63 C64 C65 -0.2(7)
C63 C64 C65 C66 -1.2(7)
C64 C65 C66 C61 1.7(7)
C62 C61 C66 C65 -0.5(7)
Al1 C61 C66 C65 -180.0(4)
C49 Al1 C67 C68 30.8(6)
C61 Al1 C67 C68 148.0(5)
C55 Al1 C67 C68 -87.3(5)
C49 Al1 C67 C72 -144.5(4)
C61 Al1 C67 C72 -27.3(5)
C55 Al1 C67 C72 97.4(5)
C72 C67 C68 C69 0.2(10)
Al1 C67 C68 C69 -175.4(6)
C67 C68 C69 C70 -0.4(12)
C68 C69 C70 C71 -0.4(13)
C69 C70 C71 C72 1.5(13)
C70 C71 C72 C67 -1.8(11)
C68 C67 C72 C71 0.9(9)
Al1 C67 C72 C71 176.7(5)
C91 Al2 C73 C78 -90.4(4)
C85 Al2 C73 C78 147.1(4)
C79 Al2 C73 C78 27.7(5)
C91 Al2 C73 C74 86.2(4)
C85 Al2 C73 C74 -36.3(5)
C79 Al2 C73 C74 -155.6(4)
C78 C73 C74 C75 -1.2(7)
Al2 C73 C74 C75 -178.1(4)
C73 C74 C75 C76 -0.1(8)
C74 C75 C76 C77 1.4(9)
C75 C76 C77 C78 -1.5(9)
C76 C77 C78 C73 0.1(9)
C74 C73 C78 C77 1.2(7)
Al2 C73 C78 C77 178.2(4)
C91 Al2 C79 C80 28.9(4)
C73 Al2 C79 C80 -88.2(4)
C85 Al2 C79 C80 150.8(4)
C91 Al2 C79 C84 -152.2(4)
C73 Al2 C79 C84 90.6(4)
C85 Al2 C79 C84 -30.4(4)
C84 C79 C80 C81 -0.3(6)
Al2 C79 C80 C81 178.6(3)
C79 C80 C81 C82 -1.0(7)
C80 C81 C82 C83 1.0(7)
C81 C82 C83 C84 0.1(7)
C82 C83 C84 C79 -1.4(7)
C80 C79 C84 C83 1.5(7)
Al2 C79 C84 C83 -177.5(4)
C91 Al2 C85 C86 -139.4(4)
C73 Al2 C85 C86 -19.8(5)
C79 Al2 C85 C86 100.8(4)
C91 Al2 C85 C90 41.5(4)
C73 Al2 C85 C90 161.0(4)
C79 Al2 C85 C90 -78.4(4)
C90 C85 C86 C87 -0.7(8)
Al2 C85 C86 C87 -179.9(4)
C85 C86 C87 C88 0.2(9)
C86 C87 C88 C89 0.2(9)
C87 C88 C89 C90 -0.2(9)
C88 C89 C90 C85 -0.3(9)
C86 C85 C90 C89 0.7(7)
Al2 C85 C90 C89 180.0(4)
C73 Al2 C91 C92 -28.8(4)
C85 Al2 C91 C92 92.9(4)
C79 Al2 C91 C92 -147.7(4)
C73 Al2 C91 C96 149.0(4)
C85 Al2 C91 C96 -89.4(4)
C79 Al2 C91 C96 30.0(4)
C96 C91 C92 C93 -0.3(7)
Al2 C91 C92 C93 177.6(4)
C91 C92 C93 C94 0.0(9)
C92 C93 C94 C95 -0.1(9)
C93 C94 C95 C96 0.5(8)
C94 C95 C96 C91 -0.9(8)
C92 C91 C96 C95 0.8(7)
Al2 C91 C96 C95 -177.1(4)
